data_7715940
loop_
_publ_author_name
'Grasruck, Alexander'
'Schall, Kristina'
'Heinemann, Frank W.'
'Langer, Jens'
'Herrera, Alberto'
'Frie&#xdf;, Sybille'
'Schmid, G&#xfc;nter'
'Dorta, Romano'

_publ_section_title
;
 Dibenzoazepine hydrazine is a building block for <i>N</i>-alkene hybrid
 ligands: exploratory syntheses of complexes of Cu, Fe, and Li.
;
_journal_issue 20
_journal_name_full 'Dalton transactions (Cambridge, England : 2003)'
_journal_page_first 8642
_journal_page_last 8656
_journal_paper_doi 10.1039/d4dt00749b
_journal_volume 53
_journal_year 2024
_chemical_formula_moiety '1(C30 H22 Cl2 Fe N4), C6 H6'
_chemical_formula_sum 'C36 H28 Cl2 Fe N4'
_chemical_formula_weight 643.37
_chemical_properties_physical Air-sensitive,Moisture-sensitive
_space_group_crystal_system monoclinic
_space_group_IT_number 14
_space_group_name_Hall '-P 2yn'
_space_group_name_H-M_alt 'P 1 21/n 1'
_atom_sites_solution_hydrogens geom
_atom_sites_solution_primary dual
_audit_creation_date 2024-01-05
_audit_creation_method
;
Olex2 1.5
(compiled 2023.08.24 svn.re1ec1418 for OlexSys, GUI svn.r6817)
;
_audit_update_record
;
2024-03-07 deposited with the CCDC.	2024-04-19 downloaded from the CCDC.
;
_cell_angle_alpha 90
_cell_angle_beta 107.3288(15)
_cell_angle_gamma 90
_cell_formula_units_Z 4
_cell_length_a 12.8273(2)
_cell_length_b 12.01604(12)
_cell_length_c 20.6789(3)
_cell_measurement_reflns_used 12090
_cell_measurement_temperature 100.0(2)
_cell_measurement_theta_max 72.8810
_cell_measurement_theta_min 3.6060
_cell_volume 3042.64(8)
_computing_cell_refinement 'CrysAlisPro 1.171.38.46 (Rigaku OD, 2015)'
_computing_data_collection 'CrysAlisPro 1.171.38.46 (Rigaku OD, 2015)'
_computing_data_reduction 'CrysAlisPro 1.171.38.46 (Rigaku OD, 2015)'
_computing_molecular_graphics 'Olex2 1.5 (Dolomanov et al., 2009)'
_computing_publication_material 'Olex2 1.5 (Dolomanov et al., 2009)'
_computing_structure_refinement 'SHELXL 2019/2 (Sheldrick, 2015)'
_computing_structure_solution 'SHELXT  (Sheldrick, 2015)'
_diffrn_ambient_environment N~2~
_diffrn_ambient_temperature 100.0(2)
_diffrn_detector 'CCD plate'
_diffrn_detector_area_resol_mean 5.2903
_diffrn_detector_type AtlasS2
_diffrn_measured_fraction_theta_full 0.998
_diffrn_measured_fraction_theta_max 0.980
_diffrn_measurement_details
;
List of Runs (angles in degrees, time in seconds):

  # Type    Start    End  Width  t~exp~   \w     \q     \k     \f   Frames
#--------------------------------------------------------------------------
  1  \w    -68.00  29.00   1.00    4.00    --  -41.44  57.00 -30.00   97
  2  \w    -64.00  31.00   1.00    4.00    --  -41.44  38.00-120.00   95
  3  \w   -115.00 -10.00   1.00    4.00    --  -41.44 -77.00-150.00  105
  4  \w     24.00 109.00   1.00   20.00    --  105.04 -94.00-120.00   85
  5  \w     81.00 176.00   1.00   20.00    --  105.04  45.00 -90.00   95
  6  \w     94.00 177.00   1.00   20.00    --  105.04 125.00  90.00   83
  7  \w     24.00 109.00   1.00   20.00    --  105.04 -94.00-180.00   85
  8  \w     25.00 150.00   1.00   20.00    --  105.04 -15.00 120.00  125
  9  \w   -115.00 -10.00   1.00    4.00    --  -41.44 -77.00 -30.00  105
 10  \w      1.00  81.00   1.00    4.00    --   41.44 -99.00  60.00   80
 11  \w     74.00 178.00   1.00   20.00    --  105.04  77.00-180.00  104
 12  \w     94.00 177.00   1.00   20.00    --  105.04 125.00-150.00   83
 13  \w     77.00 130.00   1.00   20.00    --  105.04  61.00 -30.00   53
 14  \w     81.00 176.00   1.00   20.00    --  105.04  45.00 150.00   95
;
_diffrn_measurement_device 'four-circle diffractometer'
_diffrn_measurement_device_type 'SuperNova, Dual, Cu at zero, AtlasS2'
_diffrn_measurement_method '\w scans'
_diffrn_orient_matrix_type 'CrysAlisPro convention (1999,Acta A55,543-557)'
_diffrn_orient_matrix_UB_11 -0.0621407000
_diffrn_orient_matrix_UB_12 -0.0905994000
_diffrn_orient_matrix_UB_13 0.0262950000
_diffrn_orient_matrix_UB_21 0.0497010000
_diffrn_orient_matrix_UB_22 -0.0898185000
_diffrn_orient_matrix_UB_23 -0.0349792000
_diffrn_orient_matrix_UB_31 0.0975376000
_diffrn_orient_matrix_UB_32 -0.0118882000
_diffrn_orient_matrix_UB_33 0.0646458000
_diffrn_radiation_monochromator mirror
_diffrn_radiation_probe x-ray
_diffrn_radiation_type 'Cu K\a'
_diffrn_radiation_wavelength 1.54184
_diffrn_reflns_av_R_equivalents 0.0379
_diffrn_reflns_av_unetI/netI 0.0268
_diffrn_reflns_Laue_measured_fraction_full 0.998
_diffrn_reflns_Laue_measured_fraction_max 0.980
_diffrn_reflns_limit_h_max 15
_diffrn_reflns_limit_h_min -15
_diffrn_reflns_limit_k_max 14
_diffrn_reflns_limit_k_min -14
_diffrn_reflns_limit_l_max 25
_diffrn_reflns_limit_l_min -25
_diffrn_reflns_number 23355
_diffrn_reflns_point_group_measured_fraction_full 0.998
_diffrn_reflns_point_group_measured_fraction_max 0.980
_diffrn_reflns_theta_full 67.684
_diffrn_reflns_theta_max 73.341
_diffrn_reflns_theta_min 3.637
_diffrn_source 'micro-focus sealed X-ray tube'
_diffrn_source_type 'SuperNova (Cu) X-ray Source'
_exptl_absorpt_coefficient_mu 5.841
_exptl_absorpt_correction_T_max 1.00000
_exptl_absorpt_correction_T_min 0.42477
_exptl_absorpt_correction_type multi-scan
_exptl_absorpt_process_details
;
CrysAlisPro 1.171.38.46 (Rigaku Oxford Diffraction, 2015)
Empirical absorption correction using spherical harmonics,
 implemented in SCALE3 ABSPACK scaling algorithm.
;
_exptl_crystal_colour 'clear brownish yellow'
_exptl_crystal_colour_lustre clear
_exptl_crystal_colour_modifier brownish
_exptl_crystal_colour_primary yellow
_exptl_crystal_density_diffrn 1.405
_exptl_crystal_description plate
_exptl_crystal_F_000 1328
_exptl_crystal_recrystallization_method 'Re-crystallisation from solvent: 1,2-difluorobenzene, n-hexane'
_exptl_crystal_size_max 0.234
_exptl_crystal_size_mid 0.215
_exptl_crystal_size_min 0.086
_refine_diff_density_max 0.350
_refine_diff_density_min -0.369
_refine_diff_density_rms 0.053
_refine_ls_extinction_method none
_refine_ls_goodness_of_fit_ref 1.057
_refine_ls_hydrogen_treatment constr
_refine_ls_matrix_type full
_refine_ls_number_parameters 503
_refine_ls_number_reflns 5980
_refine_ls_number_restraints 200
_refine_ls_restrained_S_all 1.046
_refine_ls_R_factor_all 0.0415
_refine_ls_R_factor_gt 0.0396
_refine_ls_shift/su_max 0.000
_refine_ls_shift/su_mean 0.000
_refine_ls_structure_factor_coef Fsqd
_refine_ls_weighting_details 'w=1/[\s^2^(Fo^2^)+(0.0568P)^2^+1.5495P] where P=(Fo^2^+2Fc^2^)/3'
_refine_ls_weighting_scheme calc
_refine_ls_wR_factor_gt 0.1030
_refine_ls_wR_factor_ref 0.1047
_reflns_Friedel_coverage 0.000
_reflns_number_gt 5703
_reflns_number_total 5980
_reflns_threshold_expression 'I > 2\s(I)'
_cod_data_source_file d4dt00749b2.cif
_cod_data_source_block rodo180421a
_cod_depositor_comments 'Adding full bibliography for 7715932--7715940.cif.'
_cod_original_cell_volume 3042.63(8)
_cod_database_code 7715940
_shelx_shelxl_version_number 2019/2
_chemical_oxdiff_formula 'C30 H22 N4 Fe Cl2'
_shelx_space_group_comment
;
The symmetry employed for this shelxl refinement is uniquely defined
by the following loop, which should always be used as a source of
symmetry information in preference to the above space-group names.
They are only intended as comments.
;
_shelx_estimated_absorpt_t_max 0.634
_shelx_estimated_absorpt_t_min 0.342
_reflns_odcompleteness_completeness 99.86
_reflns_odcompleteness_iscentric 1
_reflns_odcompleteness_theta 66.49
_olex2_refinement_description
;
1. Fixed Uiso
 At 1.2 times of:
  All C(H) groups
2. Shared sites
{N2, N2B}
{N1, N1B}
{N3, N3A}
{N4, N4A}
{C1, C1B}
{C3, C3B}
{C4, C4B}
{C5, C5B}
{C6, C6B}
{C11, C11B}
{C12, C12B}
{C7, C7B}
{C13, C13B}
{C8, C8B}
{C14, C14B}
{C9, C9B}
{C15, C15B}
{C16, C16B}
{C10, C10B}
{C2, C2A}
{C24, C24A}
{C28, C28A}
{C17, C17A}
{C26, C26A}
{C18, C18A}
{C30, C30A}
{C19, C19A}
{C25, C25A}
{C20, C20A}
{C27, C27A}
{C21, C21A}
{C29, C29A}
{C22, C22A}
{C23, C23A}
3. Restrained distances
 Fe1A-Cl2A \\sim Fe1B-Cl2B \\sim Fe1-Cl2
 with sigma of 0.02
 Fe1B-Cl1B \\sim Fe1A-Cl1A \\sim Fe1-Cl1
 with sigma of 0.02
 C2A-C1A \\sim C2-C1 \\sim C2B-C1B
 with sigma of 0.02
4. Uiso/Uaniso restraints and constraints
Fe1A \\sim Cl1A \\sim Cl2A \\sim N1A \\sim N2A \\sim C1A \\sim C3A \\sim C4A
\\sim C5A \\sim C6A \\sim C7A \\sim C8A \\sim C9A \\sim C10A \\sim C11A \\sim
C12A \\sim C13A \\sim C14A \\sim C15A \\sim C16A: within 4A with sigma of 0.02
and sigma for terminal atoms of 0.04 within 4A
Fe1B \\sim Cl1B \\sim Cl2B \\sim N4B \\sim N3B \\sim C17B \\sim C26B \\sim C22B
\\sim C30B \\sim C19B \\sim C24B \\sim C28B \\sim C2B \\sim C18B \\sim C20B
\\sim C23B \\sim C25B \\sim C27B \\sim C29B \\sim C21B: within 4A with sigma of
0.02 and sigma for terminal atoms of 0.04 within 4A
Uanis(N2) = Uanis(N2B)
Uanis(N1) = Uanis(N1B)
Uanis(N3) = Uanis(N3A)
Uanis(N4) = Uanis(N4A)
Uanis(C1) = Uanis(C1B)
Uanis(C3) = Uanis(C3B)
Uanis(C4) = Uanis(C4B)
Uanis(C5) = Uanis(C5B)
Uanis(C6) = Uanis(C6B)
Uanis(C11) = Uanis(C11B)
Uanis(C12) = Uanis(C12B)
Uanis(C7) = Uanis(C7B)
Uanis(C13) = Uanis(C13B)
Uanis(C8) = Uanis(C8B)
Uanis(C14) = Uanis(C14B)
Uanis(C9) = Uanis(C9B)
Uanis(C15) = Uanis(C15B)
Uanis(C16) = Uanis(C16B)
Uanis(C10) = Uanis(C10B)
Uanis(C2) = Uanis(C2A)
Uanis(C24) = Uanis(C24A)
Uanis(C28) = Uanis(C28A)
Uanis(C17) = Uanis(C17A)
Uanis(C26) = Uanis(C26A)
Uanis(C18) = Uanis(C18A)
Uanis(C30) = Uanis(C30A)
Uanis(C19) = Uanis(C19A)
Uanis(C25) = Uanis(C25A)
Uanis(C20) = Uanis(C20A)
Uanis(C27) = Uanis(C27A)
Uanis(C21) = Uanis(C21A)
Uanis(C29) = Uanis(C29A)
Uanis(C22) = Uanis(C22A)
Uanis(C23) = Uanis(C23A)
5. Others
 1*[Sof(Fe1A)+Sof(Cl1A)+Sof(Cl2A)+Sof(N1A)+Sof(N2A)+Sof(N3A)+Sof(N4A)+Sof(C1A)+
 Sof(H1A)+Sof(C2A)+Sof(H2A)+Sof(C3A)+Sof(C9A)+Sof(H9A)+Sof(C10A)+Sof(H10A)+
 Sof(C11A)+Sof(H11A)+Sof(C12A)+Sof(H12A)+Sof(C4A)+Sof(C5A)+Sof(H5A)+Sof(C6A)+
 Sof(H6A)+Sof(C8A)+Sof(C7A)+Sof(C13A)+Sof(H13A)+Sof(C14A)+Sof(H14A)+Sof(C15A)+
 Sof(H15A)+Sof(C16A)+Sof(H16A)+Sof(C17A)+Sof(C18A)+Sof(C19A)+Sof(H19A)+
 Sof(C20A)+Sof(H20A)+Sof(C21A)+Sof(C22A)+Sof(C23A)+Sof(H23A)+Sof(C24A)+
 Sof(H24A)+Sof(C25A)+Sof(H25A)+Sof(C26A)+Sof(H26A)+Sof(C27A)+Sof(H27A)+
 Sof(C28A)+Sof(H28A)+Sof(C29A)+Sof(H29A)+Sof(C30A)+Sof(H30A)]+1*[Sof(Fe1B)+
 Sof(Cl1B)+Sof(Cl2B)+Sof(N4B)+Sof(N1B)+Sof(N3B)+Sof(N2B)+Sof(C17B)+Sof(C23B)+
 Sof(H23B)+Sof(C24B)+Sof(H24B)+Sof(C25B)+Sof(H25B)+Sof(C26B)+Sof(H26B)+
 Sof(C18B)+Sof(C13B)+Sof(H13B)+Sof(C22B)+Sof(C21B)+Sof(C27B)+Sof(H27B)+
 Sof(C28B)+Sof(H28B)+Sof(C29B)+Sof(H29B)+Sof(C30B)+Sof(H30B)+Sof(C15B)+
 Sof(H15B)+Sof(C19B)+Sof(H19B)+Sof(C1B)+Sof(H1B)+Sof(C3B)+Sof(C5B)+Sof(H5B)+
 Sof(C7B)+Sof(C9B)+Sof(H9B)+Sof(C11B)+Sof(H11B)+Sof(C2B)+Sof(H2B)+Sof(C4B)+
 Sof(C6B)+Sof(H6B)+Sof(C8B)+Sof(C10B)+Sof(H10B)+Sof(C12B)+Sof(H12B)+Sof(C14B)+
 Sof(H14B)+Sof(C16B)+Sof(H16B)+Sof(C20B)+Sof(H20B)]+1*[Sof(Fe1)+Sof(Cl1)+
 Sof(Cl2)+Sof(N2)+Sof(N3)+Sof(N1)+Sof(N4)+Sof(C8)+Sof(C9)+Sof(H9)+Sof(C10)+
 Sof(H10)+Sof(C11)+Sof(H11)+Sof(C12)+Sof(H12)+Sof(C13)+Sof(H13)+Sof(C6)+Sof(H6)+
 Sof(C1)+Sof(H1)+Sof(C2)+Sof(H2)+Sof(C3)+Sof(C5)+Sof(H5)+Sof(C7)+Sof(C14)+
 Sof(H14)+Sof(C4)+Sof(C15)+Sof(H15)+Sof(C16)+Sof(H16)+Sof(C17)+Sof(C18)+
 Sof(C19)+Sof(H19)+Sof(C20)+Sof(H20)+Sof(C21)+Sof(C22)+Sof(C23)+Sof(H23)+
 Sof(C24)+Sof(H24)+Sof(C25)+Sof(H25)+Sof(C26)+Sof(H26)+Sof(C27)+Sof(H27)+
 Sof(C28)+Sof(H28)+Sof(C29)+Sof(H29)+Sof(C30)+Sof(H30)]=1 with esd of 0.000001
 Sof(Fe1A)=Sof(Cl1A)=Sof(Cl2A)=Sof(N1A)=Sof(N2A)=Sof(N3A)=Sof(N4A)=Sof(C1A)=
 Sof(H1A)=Sof(C2A)=Sof(H2A)=Sof(C3A)=Sof(C9A)=Sof(H9A)=Sof(C10A)=Sof(H10A)=
 Sof(C11A)=Sof(H11A)=Sof(C12A)=Sof(H12A)=Sof(C4A)=Sof(C5A)=Sof(H5A)=Sof(C6A)=
 Sof(H6A)=Sof(C8A)=Sof(C7A)=Sof(C13A)=Sof(H13A)=Sof(C14A)=Sof(H14A)=Sof(C15A)=
 Sof(H15A)=Sof(C16A)=Sof(H16A)=Sof(C17A)=Sof(C18A)=Sof(C19A)=Sof(H19A)=
 Sof(C20A)=Sof(H20A)=Sof(C21A)=Sof(C22A)=Sof(C23A)=Sof(H23A)=Sof(C24A)=
 Sof(H24A)=Sof(C25A)=Sof(H25A)=Sof(C26A)=Sof(H26A)=Sof(C27A)=Sof(H27A)=
 Sof(C28A)=Sof(H28A)=Sof(C29A)=Sof(H29A)=Sof(C30A)=Sof(H30A)=FVAR(1)
 Sof(Fe1)=Sof(Cl1)=Sof(Cl2)=Sof(N2)=Sof(N3)=Sof(N1)=Sof(N4)=Sof(C8)=Sof(C9)=
 Sof(H9)=Sof(C10)=Sof(H10)=Sof(C11)=Sof(H11)=Sof(C12)=Sof(H12)=Sof(C13)=
 Sof(H13)=Sof(C6)=Sof(H6)=Sof(C1)=Sof(H1)=Sof(C2)=Sof(H2)=Sof(C3)=Sof(C5)=
 Sof(H5)=Sof(C7)=Sof(C14)=Sof(H14)=Sof(C4)=Sof(C15)=Sof(H15)=Sof(C16)=Sof(H16)=
 Sof(C17)=Sof(C18)=Sof(C19)=Sof(H19)=Sof(C20)=Sof(H20)=Sof(C21)=Sof(C22)=
 Sof(C23)=Sof(H23)=Sof(C24)=Sof(H24)=Sof(C25)=Sof(H25)=Sof(C26)=Sof(H26)=
 Sof(C27)=Sof(H27)=Sof(C28)=Sof(H28)=Sof(C29)=Sof(H29)=Sof(C30)=Sof(H30)=FVAR(2)
 Sof(Fe1B)=Sof(Cl1B)=Sof(Cl2B)=Sof(N4B)=Sof(N1B)=Sof(N3B)=Sof(N2B)=Sof(C17B)=
 Sof(C23B)=Sof(H23B)=Sof(C24B)=Sof(H24B)=Sof(C25B)=Sof(H25B)=Sof(C26B)=
 Sof(H26B)=Sof(C18B)=Sof(C13B)=Sof(H13B)=Sof(C22B)=Sof(C21B)=Sof(C27B)=
 Sof(H27B)=Sof(C28B)=Sof(H28B)=Sof(C29B)=Sof(H29B)=Sof(C30B)=Sof(H30B)=
 Sof(C15B)=Sof(H15B)=Sof(C19B)=Sof(H19B)=Sof(C1B)=Sof(H1B)=Sof(C3B)=Sof(C5B)=
 Sof(H5B)=Sof(C7B)=Sof(C9B)=Sof(H9B)=Sof(C11B)=Sof(H11B)=Sof(C2B)=Sof(H2B)=
 Sof(C4B)=Sof(C6B)=Sof(H6B)=Sof(C8B)=Sof(C10B)=Sof(H10B)=Sof(C12B)=Sof(H12B)=
 Sof(C14B)=Sof(H14B)=Sof(C16B)=Sof(H16B)=Sof(C20B)=Sof(H20B)=FVAR(3)
6.a Aromatic/amide H refined with riding coordinates:
 C1A(H1A), C2A(H2A), C9A(H9A), C10A(H10A), C11A(H11A), C12A(H12A), C5A(H5A),
 C6A(H6A), C13A(H13A), C14A(H14A), C15A(H15A), C16A(H16A), C19A(H19A),
 C20A(H20A), C23A(H23A), C24A(H24A), C25A(H25A), C26A(H26A), C27A(H27A),
 C28A(H28A), C29A(H29A), C30A(H30A), C23B(H23B), C24B(H24B), C25B(H25B),
 C26B(H26B), C31(H31), C32(H32), C33(H33), C34(H34), C35(H35), C36(H36), C9(H9),
  C10(H10), C13B(H13B), C11(H11), C27B(H27B), C28B(H28B), C29B(H29B),
 C30B(H30B), C12(H12), C13(H13), C6(H6), C1(H1), C15B(H15B), C2(H2), C19B(H19B),
  C1B(H1B), C5B(H5B), C5(H5), C9B(H9B), C11B(H11B), C14(H14), C15(H15),
 C2B(H2B), C16(H16), C6B(H6B), C19(H19), C10B(H10B), C20(H20), C12B(H12B),
 C14B(H14B), C16B(H16B), C23(H23), C24(H24), C20B(H20B), C25(H25), C26(H26),
 C27(H27), C28(H28), C29(H29), C30(H30)
6.b Fitted hexagon refined as free rotating group:
 C3A(C9A,C10A,C11A,C12A,C4A), C8A(C7A,C13A,C14A,C15A,C16A), C17B(C23B,C24B,
 C25B,C26B,C18B), C22B(C21B,C27B,C28B,C29B,C30B)
;
_olex2_date_sample_data_collection 2021-07-01
_olex2_submission_special_instructions 'No special instructions were received'
_oxdiff_exptl_absorpt_empirical_details
;
Empirical correction (ABSPACK) includes:
- Absorption correction using spherical harmonics
- Frame scaling
- Detector area scaling
;
_oxdiff_exptl_absorpt_empirical_full_max 1.887
_oxdiff_exptl_absorpt_empirical_full_min 0.606

loop_
_space_group_symop_operation_xyz
'x, y, z'
'-x+1/2, y+1/2, -z+1/2'
'-x, -y, -z'
'x-1/2, -y-1/2, z-1/2'

loop_
_atom_site_label
_atom_site_type_symbol
_atom_site_fract_x
_atom_site_fract_y
_atom_site_fract_z
_atom_site_U_iso_or_equiv
_atom_site_adp_type
_atom_site_occupancy
_atom_site_site_symmetry_order
_atom_site_calc_flag
_atom_site_refinement_flags_posn
_atom_site_refinement_flags_adp
_atom_site_refinement_flags_occupancy
_atom_site_disorder_assembly
_atom_site_disorder_group
Fe1 Fe 0.58963(9) 0.35198(5) 0.34583(3) 0.01510(15) Uani 0.7821(13) 1 d D . P A 1
Fe1A Fe 0.6161(5) 0.3470(5) 0.3425(4) 0.0210(16) Uiso 0.1171(14) 1 d D U P B 2
Cl1A Cl 0.6909(11) 0.3249(12) 0.2621(6) 0.036(3) Uiso 0.1171(14) 1 d D U P B 2
Cl2A Cl 0.4385(7) 0.3121(8) 0.3320(5) 0.045(3) Uiso 0.1171(14) 1 d D U P B 2
N1A N 0.7247(13) 0.2829(11) 0.4347(7) 0.020(3) Uiso 0.1171(14) 1 d . U P B 2
N2A N 0.7548(10) 0.1763(10) 0.4481(6) 0.017(2) Uiso 0.1171(14) 1 d . U P B 2
N3A N 0.65999(14) 0.49850(13) 0.40186(8) 0.0193(4) Uani 0.1171(14) 1 d . . P B 2
N4A N 0.65282(14) 0.60712(13) 0.37834(8) 0.0183(3) Uani 0.1171(14) 1 d . . P B 2
C1A C 0.7686(17) 0.3620(12) 0.4764(10) 0.022(4) Uiso 0.1171(14) 1 d D U P B 2
H1A H 0.827449 0.347136 0.515988 0.027 Uiso 0.1171(14) 1 calc R U P B 2
C2A C 0.7250(2) 0.47554(16) 0.46104(11) 0.0216(4) Uani 0.1171(14) 1 d D . P B 2
H2A H 0.744742 0.531848 0.494742 0.026 Uiso 0.1171(14) 1 calc R U P B 2
C3A C 0.6876(11) 0.0936(10) 0.4061(7) 0.016(4) Uiso 0.1171(14) 1 d G U P B 2
C9A C 0.7068(10) 0.0555(13) 0.3472(8) 0.022(3) Uiso 0.1171(14) 1 d G U P B 2
H9A H 0.768765 0.081040 0.335369 0.026 Uiso 0.1171(14) 1 calc R U P B 2
C10A C 0.6352(15) -0.0198(14) 0.3056(6) 0.024(5) Uiso 0.1171(14) 1 d G U P B 2
H10A H 0.648263 -0.045821 0.265364 0.028 Uiso 0.1171(14) 1 calc R U P B 2
C11A C 0.5445(13) -0.0571(12) 0.3230(8) 0.036(6) Uiso 0.1171(14) 1 d G U P B 2
H11A H 0.495552 -0.108632 0.294555 0.043 Uiso 0.1171(14) 1 calc R U P B 2
C12A C 0.5253(10) -0.0191(13) 0.3819(9) 0.037(4) Uiso 0.1171(14) 1 d G U P B 2
H12A H 0.463345 -0.044585 0.393752 0.044 Uiso 0.1171(14) 1 calc R U P B 2
C4A C 0.5969(12) 0.0563(12) 0.4235(6) 0.022(3) Uiso 0.1171(14) 1 d G U P B 2
C5A C 0.5693(15) 0.0888(16) 0.4882(9) 0.032(3) Uiso 0.1171(14) 1 d . U P B 2
H5A H 0.494719 0.083488 0.486763 0.038 Uiso 0.1171(14) 1 calc R U P B 2
C6A C 0.6356(16) 0.1220(16) 0.5434(10) 0.034(3) Uiso 0.1171(14) 1 d . U P B 2
H6A H 0.600674 0.145088 0.575686 0.041 Uiso 0.1171(14) 1 calc R U P B 2
C8A C 0.8095(13) 0.1442(11) 0.5178(6) 0.025(4) Uiso 0.1171(14) 1 d G U P B 2
C7A C 0.7609(10) 0.1329(12) 0.5692(9) 0.030(3) Uiso 0.1171(14) 1 d G U P B 2
C13A C 0.8247(12) 0.1099(13) 0.6350(7) 0.034(5) Uiso 0.1171(14) 1 d G U P B 2
H13A H 0.791528 0.102179 0.670095 0.041 Uiso 0.1171(14) 1 calc R U P B 2
C14A C 0.9371(12) 0.0981(14) 0.6493(5) 0.036(5) Uiso 0.1171(14) 1 d G U P B 2
H14A H 0.980753 0.082375 0.694231 0.043 Uiso 0.1171(14) 1 calc R U P B 2
C15A C 0.9858(10) 0.1094(13) 0.5979(7) 0.041(5) Uiso 0.1171(14) 1 d G U P B 2
H15A H 1.062573 0.101356 0.607683 0.050 Uiso 0.1171(14) 1 calc R U P B 2
C16A C 0.9220(14) 0.1324(12) 0.5321(6) 0.032(3) Uiso 0.1171(14) 1 d G U P B 2
H16A H 0.955168 0.140141 0.496998 0.039 Uiso 0.1171(14) 1 calc R U P B 2
C17A C 0.68113(19) 0.69422(17) 0.42878(11) 0.0197(4) Uani 0.1171(14) 1 d . . P B 2
C18A C 0.61940(19) 0.70604(17) 0.47361(14) 0.0226(4) Uani 0.1171(14) 1 d . . P B 2
C19A C 0.5190(2) 0.64372(17) 0.46748(12) 0.0266(5) Uani 0.1171(14) 1 d . . P B 2
H19A H 0.503692 0.624416 0.508262 0.032 Uiso 0.1171(14) 1 calc R U P B 2
C20A C 0.44659(18) 0.61146(18) 0.40903(12) 0.0273(5) Uani 0.1171(14) 1 d . . P B 2
H20A H 0.384146 0.572211 0.412423 0.033 Uiso 0.1171(14) 1 calc R U P B 2
C21A C 0.4541(2) 0.63060(17) 0.34075(11) 0.0232(5) Uani 0.1171(14) 1 d . . P B 2
C22A C 0.55282(18) 0.62942(16) 0.32554(12) 0.0198(4) Uani 0.1171(14) 1 d . . P B 2
C23A C 0.7691(2) 0.76293(17) 0.43122(12) 0.0237(4) Uani 0.1171(14) 1 d . . P B 2
H23A H 0.808832 0.754456 0.399379 0.028 Uiso 0.1171(14) 1 calc R U P B 2
C24A C 0.7983(2) 0.8446(2) 0.48122(15) 0.0287(6) Uani 0.1171(14) 1 d . . P B 2
H24A H 0.856278 0.894449 0.482372 0.034 Uiso 0.1171(14) 1 calc R U P B 2
C25A C 0.7430(3) 0.8535(2) 0.52929(15) 0.0276(8) Uani 0.1171(14) 1 d . . P B 2
H25A H 0.765664 0.906930 0.564542 0.033 Uiso 0.1171(14) 1 calc R U P B 2
C26A C 0.6552(2) 0.7850(2) 0.52620(15) 0.0284(6) Uani 0.1171(14) 1 d . . P B 2
H26A H 0.618479 0.790969 0.559750 0.034 Uiso 0.1171(14) 1 calc R U P B 2
C27A C 0.3586(2) 0.65410(19) 0.28726(15) 0.0305(5) Uani 0.1171(14) 1 d . . P B 2
H27A H 0.289638 0.653004 0.295571 0.037 Uiso 0.1171(14) 1 calc R U P B 2
C28A C 0.3639(2) 0.6786(3) 0.22331(17) 0.0310(7) Uani 0.1171(14) 1 d . . P B 2
H28A H 0.299175 0.696212 0.188218 0.037 Uiso 0.1171(14) 1 calc R U P B 2
C29A C 0.4634(3) 0.6775(2) 0.21004(15) 0.0302(7) Uani 0.1171(14) 1 d . . P B 2
H29A H 0.466383 0.693393 0.165623 0.036 Uiso 0.1171(14) 1 calc R U P B 2
C30A C 0.5592(2) 0.65324(17) 0.26109(13) 0.0243(5) Uani 0.1171(14) 1 d . . P B 2
H30A H 0.627564 0.653002 0.252043 0.029 Uiso 0.1171(14) 1 calc R U P B 2
Fe1B Fe 0.5641(5) 0.3558(5) 0.3537(3) 0.0204(17) Uiso 0.1007(15) 1 d D U P C 3
Cl1B Cl 0.6662(7) 0.3576(8) 0.2819(5) 0.051(3) Uiso 0.1007(15) 1 d D U P C 3
Cl1 Cl 0.68117(15) 0.32411(14) 0.27155(8) 0.0313(3) Uani 0.7821(13) 1 d D . P A 1
Cl2 Cl 0.41048(15) 0.33232(13) 0.32741(6) 0.0281(3) Uani 0.7821(13) 1 d D . P A 1
Cl2B Cl 0.3883(9) 0.3220(12) 0.3259(7) 0.039(4) Uiso 0.1007(15) 1 d D U P C 3
N2 N 0.66625(15) 0.17900(14) 0.46522(9) 0.0214(4) Uani 0.7821(13) 1 d . . P A 1
N4B N 0.5711(14) 0.5983(14) 0.4068(8) 0.026(3) Uiso 0.1007(15) 1 d . U P C 3
N1B N 0.67278(17) 0.28702(14) 0.44385(9) 0.0207(4) Uani 0.1007(15) 1 d . . P C 3
N3B N 0.6073(16) 0.4976(15) 0.4175(9) 0.028(3) Uiso 0.1007(15) 1 d . U P C 3
N3 N 0.65999(14) 0.49850(13) 0.40186(8) 0.0193(4) Uani 0.7821(13) 1 d . . P A 1
N1 N 0.67278(17) 0.28702(14) 0.44385(9) 0.0207(4) Uani 0.7821(13) 1 d . . P A 1
N4 N 0.65282(14) 0.60712(13) 0.37834(8) 0.0183(3) Uani 0.7821(13) 1 d . . P A 1
N2B N 0.66625(15) 0.17900(14) 0.46522(9) 0.0214(4) Uani 0.1007(15) 1 d . . P C 3
C8 C 0.7447(2) 0.14601(16) 0.52839(12) 0.0238(5) Uani 0.7821(13) 1 d . . P A 1
C17B C 0.6297(14) 0.6950(12) 0.4424(9) 0.021(4) Uiso 0.1007(15) 1 d G U P C 3
C23B C 0.6117(13) 0.7253(17) 0.5030(10) 0.032(4) Uiso 0.1007(15) 1 d G U P C 3
H23B H 0.554578 0.691150 0.516422 0.038 Uiso 0.1007(15) 1 calc R U P C 3
C24B C 0.677(2) 0.806(2) 0.5441(8) 0.038(7) Uiso 0.1007(15) 1 d G U P C 3
H24B H 0.664845 0.826291 0.585528 0.045 Uiso 0.1007(15) 1 calc R U P C 3
C25B C 0.761(2) 0.856(2) 0.5245(11) 0.030(8) Uiso 0.1007(15) 1 d G U P C 3
H25B H 0.805462 0.910452 0.552518 0.036 Uiso 0.1007(15) 1 calc R U P C 3
C26B C 0.7787(15) 0.8253(19) 0.4638(11) 0.026(6) Uiso 0.1007(15) 1 d G U P C 3
H26B H 0.835813 0.859474 0.450401 0.031 Uiso 0.1007(15) 1 calc R U P C 3
C18B C 0.7132(16) 0.7450(16) 0.4228(7) 0.018(3) Uiso 0.1007(15) 1 d G U P C 3
C31 C 1.0437(3) 0.4662(2) 0.61213(16) 0.0530(7) Uani 1 1 d . . . . .
H31 H 1.107385 0.451807 0.599030 0.064 Uiso 1 1 calc R U . . .
C32 C 0.9846(3) 0.5638(2) 0.59147(15) 0.0575(8) Uani 1 1 d . . . . .
H32 H 1.007334 0.615891 0.563832 0.069 Uiso 1 1 calc R U . . .
C33 C 0.8937(2) 0.5842(2) 0.61121(13) 0.0505(7) Uani 1 1 d . . . . .
H33 H 0.853404 0.650774 0.597180 0.061 Uiso 1 1 calc R U . . .
C34 C 0.85980(19) 0.5088(2) 0.65142(13) 0.0442(6) Uani 1 1 d . . . . .
H34 H 0.796984 0.523541 0.665382 0.053 Uiso 1 1 calc R U . . .
C35 C 0.91867(19) 0.4118(2) 0.67096(12) 0.0370(5) Uani 1 1 d . . . . .
H35 H 0.895636 0.359197 0.698185 0.044 Uiso 1 1 calc R U . . .
C36 C 1.00964(19) 0.39070(18) 0.65151(12) 0.0366(5) Uani 1 1 d . . . . .
H36 H 1.049429 0.323728 0.665243 0.044 Uiso 1 1 calc R U . . .
C9 C 0.5483(2) 0.04344(18) 0.39076(12) 0.0276(5) Uani 0.7821(13) 1 d . . P A 1
H9 H 0.494895 0.056595 0.413290 0.033 Uiso 0.7821(13) 1 calc R U P A 1
C10 C 0.5275(2) -0.0311(2) 0.33709(14) 0.0322(6) Uani 0.7821(13) 1 d . . P A 1
H10 H 0.460547 -0.070989 0.323574 0.039 Uiso 0.7821(13) 1 calc R U P A 1
C13B C 0.9284(2) 0.10805(19) 0.59491(13) 0.0324(5) Uani 0.1007(15) 1 d . . P C 3
H13B H 1.003781 0.099508 0.599176 0.039 Uiso 0.1007(15) 1 calc R U P C 3
C11 C 0.6041(3) -0.0468(2) 0.30366(13) 0.0333(7) Uani 0.7821(13) 1 d . . P A 1
H11 H 0.588403 -0.095764 0.265899 0.040 Uiso 0.7821(13) 1 calc R U P A 1
C22B C 0.5029(16) 0.6301(13) 0.3402(7) 0.020(4) Uiso 0.1007(15) 1 d G U P C 3
C21B C 0.5483(11) 0.6630(14) 0.2901(10) 0.016(3) Uiso 0.1007(15) 1 d G U P C 3
C27B C 0.4811(17) 0.687(2) 0.2252(9) 0.032(6) Uiso 0.1007(15) 1 d G U P C 3
H27B H 0.512175 0.709023 0.190958 0.038 Uiso 0.1007(15) 1 calc R U P C 3
C28B C 0.3684(15) 0.677(2) 0.2106(8) 0.032(7) Uiso 0.1007(15) 1 d G U P C 3
H28B H 0.322505 0.693309 0.166262 0.039 Uiso 0.1007(15) 1 calc R U P C 3
C29B C 0.3230(11) 0.6443(18) 0.2607(11) 0.035(5) Uiso 0.1007(15) 1 d G U P C 3
H29B H 0.245991 0.637947 0.250700 0.043 Uiso 0.1007(15) 1 calc R U P C 3
C30B C 0.3902(17) 0.6208(13) 0.3256(9) 0.029(4) Uiso 0.1007(15) 1 d G U P C 3
H30B H 0.359147 0.598300 0.359836 0.035 Uiso 0.1007(15) 1 calc R U P C 3
C12 C 0.7037(2) 0.0072(2) 0.32393(13) 0.0313(5) Uani 0.7821(13) 1 d . . P A 1
H12 H 0.755279 -0.003918 0.299747 0.038 Uiso 0.7821(13) 1 calc R U P A 1
C13 C 0.9284(2) 0.10805(19) 0.59491(13) 0.0324(5) Uani 0.7821(13) 1 d . . P A 1
H13 H 1.003781 0.099508 0.599176 0.039 Uiso 0.7821(13) 1 calc R U P A 1
C6 C 0.8931(2) 0.14584(19) 0.47175(13) 0.0310(5) Uani 0.7821(13) 1 d . . P A 1
H6 H 0.965800 0.172283 0.480404 0.037 Uiso 0.7821(13) 1 calc R U P A 1
C1 C 0.7289(2) 0.36110(17) 0.48504(12) 0.0224(5) Uani 0.7821(13) 1 d D . P A 1
H1 H 0.771345 0.341567 0.529611 0.027 Uiso 0.7821(13) 1 calc R U P A 1
C15B C 0.7834(3) 0.1086(2) 0.64669(12) 0.0343(6) Uani 0.1007(15) 1 d . . P C 3
H15B H 0.759657 0.099370 0.685704 0.041 Uiso 0.1007(15) 1 calc R U P C 3
C2 C 0.7250(2) 0.47554(16) 0.46104(11) 0.0216(4) Uani 0.7821(13) 1 d D . P A 1
H2 H 0.769131 0.531650 0.488274 0.026 Uiso 0.7821(13) 1 calc R U P A 1
C19B C 0.7339(14) 0.7162(14) 0.3625(9) 0.029(3) Uiso 0.1007(15) 1 d . U P C 3
H19B H 0.808187 0.716718 0.363042 0.035 Uiso 0.1007(15) 1 calc R U P C 3
C1B C 0.7289(2) 0.36110(17) 0.48504(12) 0.0224(5) Uani 0.1007(15) 1 d D . P C 3
H1B H 0.791049 0.341959 0.521640 0.027 Uiso 0.1007(15) 1 calc R U P C 3
C3B C 0.6476(2) 0.09840(16) 0.41116(10) 0.0203(5) Uani 0.1007(15) 1 d . . P C 3
C5B C 0.8390(2) 0.1245(2) 0.40696(13) 0.0302(5) Uani 0.1007(15) 1 d . . P C 3
H5B H 0.876254 0.140835 0.374657 0.036 Uiso 0.1007(15) 1 calc R U P C 3
C3 C 0.6476(2) 0.09840(16) 0.41116(10) 0.0203(5) Uani 0.7821(13) 1 d . . P A 1
C7B C 0.8540(2) 0.13340(17) 0.53071(12) 0.0255(5) Uani 0.1007(15) 1 d . . P C 3
C5 C 0.8390(2) 0.1245(2) 0.40696(13) 0.0302(5) Uani 0.7821(13) 1 d . . P A 1
H5 H 0.876254 0.140835 0.374657 0.036 Uiso 0.7821(13) 1 calc R U P A 1
C9B C 0.5483(2) 0.04344(18) 0.39076(12) 0.0276(5) Uani 0.1007(15) 1 d . . P C 3
H9B H 0.494895 0.056595 0.413290 0.033 Uiso 0.1007(15) 1 calc R U P C 3
C7 C 0.8540(2) 0.13340(17) 0.53071(12) 0.0255(5) Uani 0.7821(13) 1 d . . P A 1
C11B C 0.6041(3) -0.0468(2) 0.30366(13) 0.0333(7) Uani 0.1007(15) 1 d . . P C 3
H11B H 0.588403 -0.095764 0.265899 0.040 Uiso 0.1007(15) 1 calc R U P C 3
C14 C 0.8929(3) 0.0956(2) 0.65122(12) 0.0330(6) Uani 0.7821(13) 1 d . . P A 1
H14 H 0.944033 0.077956 0.693659 0.040 Uiso 0.7821(13) 1 calc R U P A 1
C4 C 0.72874(19) 0.07874(18) 0.38037(13) 0.0241(5) Uani 0.7821(13) 1 d . . P A 1
C15 C 0.7834(3) 0.1086(2) 0.64669(12) 0.0343(6) Uani 0.7821(13) 1 d . . P A 1
H15 H 0.759657 0.099370 0.685704 0.041 Uiso 0.7821(13) 1 calc R U P A 1
C2B C 0.6909(17) 0.4766(13) 0.4720(11) 0.032(5) Uiso 0.1007(15) 1 d D U P C 3
H2B H 0.725347 0.534876 0.501800 0.038 Uiso 0.1007(15) 1 calc R U P C 3
C16 C 0.7089(2) 0.13506(18) 0.58472(12) 0.0292(5) Uani 0.7821(13) 1 d . . P A 1
H16 H 0.634006 0.145541 0.581136 0.035 Uiso 0.7821(13) 1 calc R U P A 1
C4B C 0.72874(19) 0.07874(18) 0.38037(13) 0.0241(5) Uani 0.1007(15) 1 d . . P C 3
C17 C 0.68113(19) 0.69422(17) 0.42878(11) 0.0197(4) Uani 0.7821(13) 1 d . . P A 1
C6B C 0.8931(2) 0.14584(19) 0.47175(13) 0.0310(5) Uani 0.1007(15) 1 d . . P C 3
H6B H 0.965800 0.172283 0.480404 0.037 Uiso 0.1007(15) 1 calc R U P C 3
C18 C 0.61940(19) 0.70604(17) 0.47361(14) 0.0226(4) Uani 0.7821(13) 1 d . . P A 1
C8B C 0.7447(2) 0.14601(16) 0.52839(12) 0.0238(5) Uani 0.1007(15) 1 d . . P C 3
C19 C 0.5190(2) 0.64372(17) 0.46748(12) 0.0266(5) Uani 0.7821(13) 1 d . . P A 1
H19 H 0.503692 0.624416 0.508262 0.032 Uiso 0.7821(13) 1 calc R U P A 1
C10B C 0.5275(2) -0.0311(2) 0.33709(14) 0.0322(6) Uani 0.1007(15) 1 d . . P C 3
H10B H 0.460547 -0.070989 0.323574 0.039 Uiso 0.1007(15) 1 calc R U P C 3
C20 C 0.44659(18) 0.61146(18) 0.40903(12) 0.0273(5) Uani 0.7821(13) 1 d . . P A 1
H20 H 0.384146 0.572211 0.412423 0.033 Uiso 0.7821(13) 1 calc R U P A 1
C12B C 0.7037(2) 0.0072(2) 0.32393(13) 0.0313(5) Uani 0.1007(15) 1 d . . P C 3
H12B H 0.755279 -0.003918 0.299747 0.038 Uiso 0.1007(15) 1 calc R U P C 3
C21 C 0.4541(2) 0.63060(17) 0.34075(11) 0.0232(5) Uani 0.7821(13) 1 d . . P A 1
C14B C 0.8929(3) 0.0956(2) 0.65122(12) 0.0330(6) Uani 0.1007(15) 1 d . . P C 3
H14B H 0.944033 0.077956 0.693659 0.040 Uiso 0.1007(15) 1 calc R U P C 3
C22 C 0.55282(18) 0.62942(16) 0.32554(12) 0.0198(4) Uani 0.7821(13) 1 d . . P A 1
C16B C 0.7089(2) 0.13506(18) 0.58472(12) 0.0292(5) Uani 0.1007(15) 1 d . . P C 3
H16B H 0.634006 0.145541 0.581136 0.035 Uiso 0.1007(15) 1 calc R U P C 3
C23 C 0.7691(2) 0.76293(17) 0.43122(12) 0.0237(4) Uani 0.7821(13) 1 d . . P A 1
H23 H 0.808832 0.754456 0.399379 0.028 Uiso 0.7821(13) 1 calc R U P A 1
C24 C 0.7983(2) 0.8446(2) 0.48122(15) 0.0287(6) Uani 0.7821(13) 1 d . . P A 1
H24 H 0.856278 0.894449 0.482372 0.034 Uiso 0.7821(13) 1 calc R U P A 1
C20B C 0.6557(11) 0.6860(11) 0.3000(7) 0.037(4) Uiso 0.1007(15) 1 d . U P C 3
H20B H 0.681331 0.681467 0.261428 0.044 Uiso 0.1007(15) 1 calc R U P C 3
C25 C 0.7430(3) 0.8535(2) 0.52929(15) 0.0276(8) Uani 0.7821(13) 1 d . . P A 1
H25 H 0.765664 0.906930 0.564542 0.033 Uiso 0.7821(13) 1 calc R U P A 1
C26 C 0.6552(2) 0.7850(2) 0.52620(15) 0.0284(6) Uani 0.7821(13) 1 d . . P A 1
H26 H 0.618479 0.790969 0.559750 0.034 Uiso 0.7821(13) 1 calc R U P A 1
C27 C 0.3586(2) 0.65410(19) 0.28726(15) 0.0305(5) Uani 0.7821(13) 1 d . . P A 1
H27 H 0.289638 0.653004 0.295571 0.037 Uiso 0.7821(13) 1 calc R U P A 1
C28 C 0.3639(2) 0.6786(3) 0.22331(17) 0.0310(7) Uani 0.7821(13) 1 d . . P A 1
H28 H 0.299175 0.696212 0.188218 0.037 Uiso 0.7821(13) 1 calc R U P A 1
C29 C 0.4634(3) 0.6775(2) 0.21004(15) 0.0302(7) Uani 0.7821(13) 1 d . . P A 1
H29 H 0.466383 0.693393 0.165623 0.036 Uiso 0.7821(13) 1 calc R U P A 1
C30 C 0.5592(2) 0.65324(17) 0.26109(13) 0.0243(5) Uani 0.7821(13) 1 d . . P A 1
H30 H 0.627564 0.653002 0.252043 0.029 Uiso 0.7821(13) 1 calc R U P A 1

loop_
_atom_site_aniso_label
_atom_site_aniso_U_11
_atom_site_aniso_U_22
_atom_site_aniso_U_33
_atom_site_aniso_U_23
_atom_site_aniso_U_13
_atom_site_aniso_U_12
Fe1 0.0180(5) 0.0138(3) 0.0122(3) -0.00039(16) 0.0024(4) -0.0009(3)
N3A 0.0253(9) 0.0123(8) 0.0183(8) -0.0010(6) 0.0033(7) 0.0006(6)
N4A 0.0232(9) 0.0117(7) 0.0177(8) 0.0004(6) 0.0023(7) 0.0002(6)
C2A 0.0280(12) 0.0143(9) 0.0192(10) -0.0023(8) 0.0018(9) 0.0004(8)
C17A 0.0233(11) 0.0128(10) 0.0196(10) 0.0008(8) 0.0014(8) 0.0022(8)
C18A 0.0307(11) 0.0139(9) 0.0204(11) 0.0027(8) 0.0032(9) 0.0039(8)
C19A 0.0351(12) 0.0215(10) 0.0262(11) 0.0021(8) 0.0136(10) 0.0036(8)
C20A 0.0260(11) 0.0244(10) 0.0336(12) 0.0030(9) 0.0120(9) 0.0005(8)
C21A 0.0235(13) 0.0174(9) 0.0260(11) 0.0006(8) 0.0031(9) -0.0007(8)
C22A 0.0244(11) 0.0122(8) 0.0202(11) 0.0002(8) 0.0028(9) 0.0006(7)
C23A 0.0241(13) 0.0151(10) 0.0287(11) 0.0008(8) 0.0030(9) 0.0018(8)
C24A 0.0302(13) 0.0144(11) 0.0338(15) 0.0017(10) -0.0025(12) 0.0026(9)
C25A 0.0379(16) 0.0130(11) 0.0237(13) -0.0019(8) -0.0035(11) 0.0037(9)
C26A 0.0405(15) 0.0187(12) 0.0233(12) 0.0014(10) 0.0053(11) 0.0058(11)
C27A 0.0272(12) 0.0253(12) 0.0350(15) -0.0021(11) 0.0030(12) 0.0014(9)
C28A 0.0324(15) 0.0274(13) 0.0246(12) -0.0011(11) -0.0046(11) 0.0073(9)
C29A 0.0402(16) 0.0245(12) 0.0195(11) 0.0023(10) -0.0010(11) 0.0067(10)
C30A 0.0340(13) 0.0170(10) 0.0195(11) 0.0015(8) 0.0045(10) 0.0035(8)
Cl1 0.0466(7) 0.0259(5) 0.0275(6) -0.0002(4) 0.0200(5) -0.0019(4)
Cl2 0.0221(6) 0.0322(6) 0.0256(5) 0.0040(3) 0.0002(4) -0.0037(5)
N2 0.0308(10) 0.0121(8) 0.0178(8) 0.0009(7) 0.0017(7) 0.0013(7)
N1B 0.0280(10) 0.0131(8) 0.0179(9) 0.0011(6) 0.0023(8) 0.0035(7)
N3 0.0253(9) 0.0123(8) 0.0183(8) -0.0010(6) 0.0033(7) 0.0006(6)
N1 0.0280(10) 0.0131(8) 0.0179(9) 0.0011(6) 0.0023(8) 0.0035(7)
N4 0.0232(9) 0.0117(7) 0.0177(8) 0.0004(6) 0.0023(7) 0.0002(6)
N2B 0.0308(10) 0.0121(8) 0.0178(8) 0.0009(7) 0.0017(7) 0.0013(7)
C8 0.0345(13) 0.0111(9) 0.0209(12) -0.0021(8) 0.0010(10) 0.0000(8)
C31 0.0670(18) 0.0369(13) 0.0668(18) 0.0015(12) 0.0376(15) 0.0033(12)
C32 0.094(2) 0.0306(13) 0.0459(15) 0.0065(11) 0.0173(15) -0.0052(14)
C33 0.0601(17) 0.0260(11) 0.0413(14) -0.0136(10) -0.0216(12) 0.0115(11)
C34 0.0300(12) 0.0417(13) 0.0499(14) -0.0216(11) -0.0049(10) 0.0026(10)
C35 0.0377(12) 0.0325(11) 0.0366(12) -0.0045(10) 0.0045(9) -0.0046(9)
C36 0.0408(13) 0.0248(10) 0.0421(13) 0.0009(9) 0.0090(10) 0.0045(9)
C9 0.0324(12) 0.0191(11) 0.0263(12) -0.0006(9) 0.0013(10) -0.0010(9)
C10 0.0392(14) 0.0220(11) 0.0289(14) -0.0044(10) 0.0003(11) -0.0053(10)
C13B 0.0346(15) 0.0188(11) 0.0348(13) 0.0004(9) -0.0031(10) 0.0014(9)
C11 0.0541(19) 0.0144(11) 0.0250(13) -0.0018(9) 0.0023(11) -0.0008(12)
C12 0.0485(17) 0.0199(11) 0.0261(12) 0.0021(10) 0.0121(11) 0.0076(10)
C13 0.0346(15) 0.0188(11) 0.0348(13) 0.0004(9) -0.0031(10) 0.0014(9)
C6 0.0254(12) 0.0243(11) 0.0391(14) 0.0041(9) 0.0033(10) -0.0004(8)
C1 0.0299(13) 0.0169(10) 0.0174(11) 0.0003(8) 0.0024(10) 0.0022(8)
C15B 0.0572(18) 0.0206(11) 0.0208(11) 0.0008(9) 0.0051(12) 0.0029(11)
C2 0.0280(12) 0.0143(9) 0.0192(10) -0.0023(8) 0.0018(9) 0.0004(8)
C1B 0.0299(13) 0.0169(10) 0.0174(11) 0.0003(8) 0.0024(10) 0.0022(8)
C3B 0.0297(13) 0.0126(10) 0.0153(10) 0.0016(7) 0.0015(9) 0.0018(9)
C5B 0.0342(13) 0.0257(11) 0.0325(12) 0.0076(9) 0.0128(10) 0.0040(9)
C3 0.0297(13) 0.0126(10) 0.0153(10) 0.0016(7) 0.0015(9) 0.0018(9)
C7B 0.0302(16) 0.0124(9) 0.0283(12) 0.0003(8) 0.0003(10) -0.0011(9)
C5 0.0342(13) 0.0257(11) 0.0325(12) 0.0076(9) 0.0128(10) 0.0040(9)
C9B 0.0324(12) 0.0191(11) 0.0263(12) -0.0006(9) 0.0013(10) -0.0010(9)
C7 0.0302(16) 0.0124(9) 0.0283(12) 0.0003(8) 0.0003(10) -0.0011(9)
C11B 0.0541(19) 0.0144(11) 0.0250(13) -0.0018(9) 0.0023(11) -0.0008(12)
C14 0.0470(19) 0.0175(11) 0.0231(12) -0.0011(8) -0.0071(11) 0.0009(10)
C4 0.0342(12) 0.0175(9) 0.0191(11) 0.0047(9) 0.0054(10) 0.0036(9)
C15 0.0572(18) 0.0206(11) 0.0208(11) 0.0008(9) 0.0051(12) 0.0029(11)
C16 0.0441(15) 0.0167(10) 0.0252(12) 0.0003(8) 0.0076(11) 0.0035(9)
C4B 0.0342(12) 0.0175(9) 0.0191(11) 0.0047(9) 0.0054(10) 0.0036(9)
C17 0.0233(11) 0.0128(10) 0.0196(10) 0.0008(8) 0.0014(8) 0.0022(8)
C6B 0.0254(12) 0.0243(11) 0.0391(14) 0.0041(9) 0.0033(10) -0.0004(8)
C18 0.0307(11) 0.0139(9) 0.0204(11) 0.0027(8) 0.0032(9) 0.0039(8)
C8B 0.0345(13) 0.0111(9) 0.0209(12) -0.0021(8) 0.0010(10) 0.0000(8)
C19 0.0351(12) 0.0215(10) 0.0262(11) 0.0021(8) 0.0136(10) 0.0036(8)
C10B 0.0392(14) 0.0220(11) 0.0289(14) -0.0044(10) 0.0003(11) -0.0053(10)
C20 0.0260(11) 0.0244(10) 0.0336(12) 0.0030(9) 0.0120(9) 0.0005(8)
C12B 0.0485(17) 0.0199(11) 0.0261(12) 0.0021(10) 0.0121(11) 0.0076(10)
C21 0.0235(13) 0.0174(9) 0.0260(11) 0.0006(8) 0.0031(9) -0.0007(8)
C14B 0.0470(19) 0.0175(11) 0.0231(12) -0.0011(8) -0.0071(11) 0.0009(10)
C22 0.0244(11) 0.0122(8) 0.0202(11) 0.0002(8) 0.0028(9) 0.0006(7)
C16B 0.0441(15) 0.0167(10) 0.0252(12) 0.0003(8) 0.0076(11) 0.0035(9)
C23 0.0241(13) 0.0151(10) 0.0287(11) 0.0008(8) 0.0030(9) 0.0018(8)
C24 0.0302(13) 0.0144(11) 0.0338(15) 0.0017(10) -0.0025(12) 0.0026(9)
C25 0.0379(16) 0.0130(11) 0.0237(13) -0.0019(8) -0.0035(11) 0.0037(9)
C26 0.0405(15) 0.0187(12) 0.0233(12) 0.0014(10) 0.0053(11) 0.0058(11)
C27 0.0272(12) 0.0253(12) 0.0350(15) -0.0021(11) 0.0030(12) 0.0014(9)
C28 0.0324(15) 0.0274(13) 0.0246(12) -0.0011(11) -0.0046(11) 0.0073(9)
C29 0.0402(16) 0.0245(12) 0.0195(11) 0.0023(10) -0.0010(11) 0.0067(10)
C30 0.0340(13) 0.0170(10) 0.0195(11) 0.0015(8) 0.0045(10) 0.0035(8)

loop_
_atom_type_symbol
_atom_type_description
_atom_type_scat_dispersion_real
_atom_type_scat_dispersion_imag
_atom_type_scat_source
C C 0.0181 0.0091 'International Tables Vol C Tables 4.2.6.8 and 6.1.1.4'
H H 0.0000 0.0000 'International Tables Vol C Tables 4.2.6.8 and 6.1.1.4'
Cl Cl 0.3639 0.7018 'International Tables Vol C Tables 4.2.6.8 and 6.1.1.4'
Fe Fe -1.1336 3.1974 'International Tables Vol C Tables 4.2.6.8 and 6.1.1.4'
N N 0.0311 0.0180 'International Tables Vol C Tables 4.2.6.8 and 6.1.1.4'

loop_
_exptl_crystal_face_index_h
_exptl_crystal_face_index_k
_exptl_crystal_face_index_l
_exptl_crystal_face_perp_dist
-4 0 -9 0.1124
4 0 9 0.0869
4 -7 -4 0.0732
-7 -4 7 0.0752
-5 0 -8 0.1080
3 4 -11 0.0913
7 4 -7 0.0587
5 -1 8 0.0847
8 1 -8 0.0286
-8 -1 8 0.0578
-7 3 -1 0.0780
-7 2 8 0.0814
8 -1 -9 0.0280
8 0 -8 0.0217
3 7 -3 0.1132
-3 5 -8 0.1042
-5 5 -3 0.0961
-7 4 8 0.0931
-6 0 11 0.0759
-1 -7 4 0.1076

loop_
_geom_angle_atom_site_label_1
_geom_angle_atom_site_label_2
_geom_angle_atom_site_label_3
_geom_angle
_geom_angle_site_symmetry_1
_geom_angle_site_symmetry_3
_geom_angle_publ_flag
Cl1 Fe1 Cl2 126.68(6) . . ?
N3 Fe1 Cl1 105.81(8) . . ?
N3 Fe1 Cl2 115.13(7) . . ?
N1 Fe1 Cl1 112.57(8) . . ?
N1 Fe1 Cl2 108.76(8) . . ?
N1 Fe1 N3 77.14(7) . . ?
Cl1A Fe1A Cl2A 124.5(5) . . ?
Cl1A Fe1A N3A 115.9(5) . . ?
N1A Fe1A Cl1A 108.6(6) . . ?
N1A Fe1A Cl2A 112.9(6) . . ?
N1A Fe1A N3A 79.0(4) . . ?
N3A Fe1A Cl2A 107.1(3) . . ?
N2A N1A Fe1A 126.8(10) . . ?
C1A N1A Fe1A 111.6(11) . . ?
C1A N1A N2A 121.4(14) . . ?
N1A N2A C3A 117.0(12) . . ?
N1A N2A C8A 118.8(12) . . ?
C3A N2A C8A 116.3(12) . . ?
N4A N3A Fe1A 127.7(2) . . ?
C2A N3A Fe1A 110.0(2) . . ?
C2A N3A N4A 119.43(17) . . ?
N3A N4A C17A 116.89(16) . . ?
N3A N4A C22A 113.09(16) . . ?
C22A N4A C17A 112.83(15) . . ?
N1A C1A H1A 120.9 . . ?
N1A C1A C2A 118.3(15) . . ?
C2A C1A H1A 120.9 . . ?
N3A C2A C1A 120.0(8) . . ?
N3A C2A H2A 120.0 . . ?
C1A C2A H2A 120.0 . . ?
C9A C3A N2A 122.0(13) . . ?
C9A C3A C4A 120.0 . . ?
C4A C3A N2A 117.9(13) . . ?
C3A C9A H9A 120.0 . . ?
C3A C9A C10A 120.0 . . ?
C10A C9A H9A 120.0 . . ?
C9A C10A H10A 120.0 . . ?
C11A C10A C9A 120.0 . . ?
C11A C10A H10A 120.0 . . ?
C10A C11A H11A 120.0 . . ?
C10A C11A C12A 120.0 . . ?
C12A C11A H11A 120.0 . . ?
C11A C12A H12A 120.0 . . ?
C4A C12A C11A 120.0 . . ?
C4A C12A H12A 120.0 . . ?
C3A C4A C5A 124.9(13) . . ?
C12A C4A C3A 120.0 . . ?
C12A C4A C5A 115.1(13) . . ?
C4A C5A H5A 116.6 . . ?
C6A C5A C4A 126.7(17) . . ?
C6A C5A H5A 116.6 . . ?
C5A C6A H6A 113.2 . . ?
C5A C6A C7A 133.6(18) . . ?
C7A C6A H6A 113.2 . . ?
C7A C8A N2A 126.1(12) . . ?
C7A C8A C16A 120.0 . . ?
C16A C8A N2A 113.7(12) . . ?
C8A C7A C6A 113.7(13) . . ?
C8A C7A C13A 120.0 . . ?
C13A C7A C6A 124.9(13) . . ?
C7A C13A H13A 120.0 . . ?
C14A C13A C7A 120.0 . . ?
C14A C13A H13A 120.0 . . ?
C13A C14A H14A 120.0 . . ?
C15A C14A C13A 120.0 . . ?
C15A C14A H14A 120.0 . . ?
C14A C15A H15A 120.0 . . ?
C14A C15A C16A 120.0 . . ?
C16A C15A H15A 120.0 . . ?
C8A C16A H16A 120.0 . . ?
C15A C16A C8A 120.0 . . ?
C15A C16A H16A 120.0 . . ?
C18A C17A N4A 118.9(2) . . ?
C23A C17A N4A 118.9(2) . . ?
C23A C17A C18A 122.17(19) . . ?
C17A C18A C19A 123.4(2) . . ?
C17A C18A C26A 117.5(2) . . ?
C26A C18A C19A 119.1(3) . . ?
C18A C19A H19A 117.2 . . ?
C20A C19A C18A 125.5(2) . . ?
C20A C19A H19A 117.2 . . ?
C19A C20A H20A 116.7 . . ?
C19A C20A C21A 126.6(2) . . ?
C21A C20A H20A 116.7 . . ?
C22A C21A C20A 122.8(2) . . ?
C22A C21A C27A 117.4(2) . . ?
C27A C21A C20A 119.8(3) . . ?
C21A C22A N4A 119.7(2) . . ?
C30A C22A N4A 118.2(2) . . ?
C30A C22A C21A 122.1(2) . . ?
C17A C23A H23A 120.6 . . ?
C17A C23A C24A 118.8(2) . . ?
C24A C23A H23A 120.6 . . ?
C23A C24A H24A 119.8 . . ?
C25A C24A C23A 120.3(2) . . ?
C25A C24A H24A 119.8 . . ?
C24A C25A H25A 119.8 . . ?
C26A C25A C24A 120.4(2) . . ?
C26A C25A H25A 119.8 . . ?
C18A C26A H26A 119.7 . . ?
C25A C26A C18A 120.6(2) . . ?
C25A C26A H26A 119.7 . . ?
C21A C27A H27A 119.5 . . ?
C28A C27A C21A 121.0(2) . . ?
C28A C27A H27A 119.5 . . ?
C27A C28A H28A 119.9 . . ?
C27A C28A C29A 120.1(2) . . ?
C29A C28A H28A 119.9 . . ?
C28A C29A H29A 119.7 . . ?
C28A C29A C30A 120.6(3) . . ?
C30A C29A H29A 119.7 . . ?
C22A C30A C29A 118.7(2) . . ?
C22A C30A H30A 120.6 . . ?
C29A C30A H30A 120.6 . . ?
Cl2B Fe1B Cl1B 125.7(5) . . ?
N1B Fe1B Cl1B 102.9(3) . . ?
N1B Fe1B Cl2B 120.7(5) . . ?
N3B Fe1B Cl1B 107.8(6) . . ?
N3B Fe1B Cl2B 111.7(7) . . ?
N3B Fe1B N1B 77.7(5) . . ?
N1 N2 C8 117.00(17) . . ?
N1 N2 C3 113.22(16) . . ?
C3 N2 C8 115.19(16) . . ?
N3B N4B C17B 123.7(16) . . ?
N3B N4B C22B 119.7(16) . . ?
C22B N4B C17B 110.1(14) . . ?
N2B N1B Fe1B 123.9(2) . . ?
C1B N1B Fe1B 113.5(2) . . ?
C1B N1B N2B 120.75(18) . . ?
N4B N3B Fe1B 129.1(14) . . ?
N4B N3B C2B 118.8(17) . . ?
C2B N3B Fe1B 111.7(13) . . ?
N4 N3 Fe1 127.43(12) . . ?
C2 N3 Fe1 112.64(13) . . ?
C2 N3 N4 119.43(17) . . ?
N2 N1 Fe1 125.85(13) . . ?
C1 N1 Fe1 113.33(14) . . ?
C1 N1 N2 120.75(18) . . ?
N3 N4 C17 116.89(16) . . ?
N3 N4 C22 113.09(16) . . ?
C22 N4 C17 112.83(15) . . ?
N1B N2B C3B 113.22(16) . . ?
N1B N2B C8B 117.00(17) . . ?
C3B N2B C8B 115.19(16) . . ?
C7 C8 N2 118.8(2) . . ?
C16 C8 N2 118.2(2) . . ?
C16 C8 C7 122.9(2) . . ?
C23B C17B N4B 117.6(17) . . ?
C23B C17B C18B 120.0 . . ?
C18B C17B N4B 121.6(17) . . ?
C17B C23B H23B 120.0 . . ?
C24B C23B C17B 120.0 . . ?
C24B C23B H23B 120.0 . . ?
C23B C24B H24B 120.0 . . ?
C23B C24B C25B 120.0 . . ?
C25B C24B H24B 120.0 . . ?
C24B C25B H25B 120.0 . . ?
C26B C25B C24B 120.0 . . ?
C26B C25B H25B 120.0 . . ?
C25B C26B H26B 120.0 . . ?
C18B C26B C25B 120.0 . . ?
C18B C26B H26B 120.0 . . ?
C17B C18B C19B 121.5(17) . . ?
C26B C18B C17B 120.0 . . ?
C26B C18B C19B 118.5(17) . . ?
C32 C31 H31 120.1 . . ?
C36 C31 H31 120.1 . . ?
C36 C31 C32 119.8(3) . . ?
C31 C32 H32 120.2 . . ?
C33 C32 C31 119.6(3) . . ?
C33 C32 H32 120.2 . . ?
C32 C33 H33 119.6 . . ?
C32 C33 C34 120.7(2) . . ?
C34 C33 H33 119.6 . . ?
C33 C34 H34 120.5 . . ?
C35 C34 C33 119.0(2) . . ?
C35 C34 H34 120.5 . . ?
C34 C35 H35 119.7 . . ?
C36 C35 C34 120.7(2) . . ?
C36 C35 H35 119.7 . . ?
C31 C36 H36 119.9 . . ?
C35 C36 C31 120.1(2) . . ?
C35 C36 H36 119.9 . . ?
C10 C9 H9 120.3 . . ?
C3 C9 H9 120.3 . . ?
C3 C9 C10 119.5(2) . . ?
C9 C10 H10 120.2 . . ?
C11 C10 C9 119.7(3) . . ?
C11 C10 H10 120.2 . . ?
C7B C13B H13B 119.5 . . ?
C14B C13B H13B 119.5 . . ?
C14B C13B C7B 120.9(2) . . ?
C10 C11 H11 119.4 . . ?
C10 C11 C12 121.2(2) . . ?
C12 C11 H11 119.4 . . ?
C21B C22B N4B 121.1(16) . . ?
C21B C22B C30B 120.0 . . ?
C30B C22B N4B 118.8(16) . . ?
C22B C21B C27B 120.0 . . ?
C20B C21B C22B 125.2(16) . . ?
C20B C21B C27B 114.4(16) . . ?
C21B C27B H27B 120.0 . . ?
C28B C27B C21B 120.0 . . ?
C28B C27B H27B 120.0 . . ?
C27B C28B H28B 120.0 . . ?
C29B C28B C27B 120.0 . . ?
C29B C28B H28B 120.0 . . ?
C28B C29B H29B 120.0 . . ?
C28B C29B C30B 120.0 . . ?
C30B C29B H29B 120.0 . . ?
C22B C30B H30B 120.0 . . ?
C29B C30B C22B 120.0 . . ?
C29B C30B H30B 120.0 . . ?
C11 C12 H12 120.0 . . ?
C11 C12 C4 120.0(2) . . ?
C4 C12 H12 120.0 . . ?
C7 C13 H13 119.5 . . ?
C14 C13 H13 119.5 . . ?
C14 C13 C7 120.9(2) . . ?
C5 C6 H6 116.1 . . ?
C5 C6 C7 127.8(2) . . ?
C7 C6 H6 116.1 . . ?
N1 C1 H1 121.0 . . ?
N1 C1 C2 118.0(2) . . ?
C2 C1 H1 121.0 . . ?
C14B C15B H15B 120.3 . . ?
C14B C15B C16B 119.5(2) . . ?
C16B C15B H15B 120.3 . . ?
N3 C2 C1 118.17(19) . . ?
N3 C2 H2 120.9 . . ?
C1 C2 H2 120.9 . . ?
C18B C19B H19B 116.4 . . ?
C18B C19B C20B 127.2(16) . . ?
C20B C19B H19B 116.4 . . ?
N1B C1B H1B 121.9 . . ?
N1B C1B C2B 116.2(9) . . ?
C2B C1B H1B 121.9 . . ?
C9B C3B N2B 118.8(2) . . ?
C9B C3B C4B 121.6(2) . . ?
C4B C3B N2B 119.6(2) . . ?
C4B C5B H5B 116.4 . . ?
C6B C5B H5B 116.4 . . ?
C6B C5B C4B 127.1(2) . . ?
C9 C3 N2 118.8(2) . . ?
C9 C3 C4 121.6(2) . . ?
C4 C3 N2 119.6(2) . . ?
C13B C7B C6B 120.1(2) . . ?
C8B C7B C13B 116.4(2) . . ?
C8B C7B C6B 123.5(2) . . ?
C6 C5 H5 116.4 . . ?
C6 C5 C4 127.1(2) . . ?
C4 C5 H5 116.4 . . ?
C3B C9B H9B 120.3 . . ?
C3B C9B C10B 119.5(2) . . ?
C10B C9B H9B 120.3 . . ?
C8 C7 C13 116.4(2) . . ?
C8 C7 C6 123.5(2) . . ?
C13 C7 C6 120.1(2) . . ?
C10B C11B H11B 119.4 . . ?
C10B C11B C12B 121.2(2) . . ?
C12B C11B H11B 119.4 . . ?
C13 C14 H14 119.6 . . ?
C13 C14 C15 120.8(2) . . ?
C15 C14 H14 119.6 . . ?
C12 C4 C5 119.8(2) . . ?
C3 C4 C12 117.8(2) . . ?
C3 C4 C5 122.3(2) . . ?
C14 C15 H15 120.3 . . ?
C14 C15 C16 119.5(2) . . ?
C16 C15 H15 120.3 . . ?
N3B C2B C1B 118.4(16) . . ?
N3B C2B H2B 120.8 . . ?
C1B C2B H2B 120.8 . . ?
C8 C16 C15 119.4(3) . . ?
C8 C16 H16 120.3 . . ?
C15 C16 H16 120.3 . . ?
C3B C4B C5B 122.3(2) . . ?
C3B C4B C12B 117.8(2) . . ?
C12B C4B C5B 119.8(2) . . ?
C18 C17 N4 118.9(2) . . ?
C23 C17 N4 118.9(2) . . ?
C23 C17 C18 122.17(19) . . ?
C5B C6B C7B 127.8(2) . . ?
C5B C6B H6B 116.1 . . ?
C7B C6B H6B 116.1 . . ?
C17 C18 C19 123.4(2) . . ?
C17 C18 C26 117.5(2) . . ?
C26 C18 C19 119.1(3) . . ?
C7B C8B N2B 118.8(2) . . ?
C16B C8B N2B 118.2(2) . . ?
C16B C8B C7B 122.9(2) . . ?
C18 C19 H19 117.2 . . ?
C20 C19 C18 125.5(2) . . ?
C20 C19 H19 117.2 . . ?
C9B C10B H10B 120.2 . . ?
C11B C10B C9B 119.7(3) . . ?
C11B C10B H10B 120.2 . . ?
C19 C20 H20 116.7 . . ?
C19 C20 C21 126.6(2) . . ?
C21 C20 H20 116.7 . . ?
C11B C12B C4B 120.0(2) . . ?
C11B C12B H12B 120.0 . . ?
C4B C12B H12B 120.0 . . ?
C22 C21 C20 122.8(2) . . ?
C22 C21 C27 117.4(2) . . ?
C27 C21 C20 119.8(3) . . ?
C13B C14B C15B 120.8(2) . . ?
C13B C14B H14B 119.6 . . ?
C15B C14B H14B 119.6 . . ?
C21 C22 N4 119.7(2) . . ?
C30 C22 N4 118.2(2) . . ?
C30 C22 C21 122.1(2) . . ?
C15B C16B H16B 120.3 . . ?
C8B C16B C15B 119.4(3) . . ?
C8B C16B H16B 120.3 . . ?
C17 C23 H23 120.6 . . ?
C17 C23 C24 118.8(2) . . ?
C24 C23 H23 120.6 . . ?
C23 C24 H24 119.8 . . ?
C25 C24 C23 120.3(2) . . ?
C25 C24 H24 119.8 . . ?
C21B C20B C19B 126.5(15) . . ?
C21B C20B H20B 116.7 . . ?
C19B C20B H20B 116.7 . . ?
C24 C25 H25 119.8 . . ?
C26 C25 C24 120.4(2) . . ?
C26 C25 H25 119.8 . . ?
C18 C26 H26 119.7 . . ?
C25 C26 C18 120.6(2) . . ?
C25 C26 H26 119.7 . . ?
C21 C27 H27 119.5 . . ?
C28 C27 C21 121.0(2) . . ?
C28 C27 H27 119.5 . . ?
C27 C28 H28 119.9 . . ?
C27 C28 C29 120.1(2) . . ?
C29 C28 H28 119.9 . . ?
C28 C29 H29 119.7 . . ?
C28 C29 C30 120.6(3) . . ?
C30 C29 H29 119.7 . . ?
C22 C30 C29 118.7(2) . . ?
C22 C30 H30 120.6 . . ?
C29 C30 H30 120.6 . . ?

loop_
_geom_bond_atom_site_label_1
_geom_bond_atom_site_label_2
_geom_bond_distance
_geom_bond_site_symmetry_2
_geom_bond_publ_flag
Fe1 Cl1 2.2193(19) . ?
Fe1 Cl2 2.227(2) . ?
Fe1 N3 2.1526(17) . ?
Fe1 N1 2.1372(18) . ?
Fe1A Cl1A 2.169(10) . ?
Fe1A Cl2A 2.263(9) . ?
Fe1A N1A 2.141(16) . ?
Fe1A N3A 2.174(7) . ?
N1A N2A 1.343(19) . ?
N1A C1A 1.29(2) . ?
N2A C3A 1.427(17) . ?
N2A C8A 1.454(16) . ?
N3A N4A 1.386(2) . ?
N3A C2A 1.289(3) . ?
N4A C17A 1.445(3) . ?
N4A C22A 1.440(3) . ?
C1A H1A 0.9500 . ?
C1A C2A 1.474(14) . ?
C2A H2A 0.9500 . ?
C3A C9A 1.3900 . ?
C3A C4A 1.3900 . ?
C9A H9A 0.9500 . ?
C9A C10A 1.3900 . ?
C10A H10A 0.9500 . ?
C10A C11A 1.3900 . ?
C11A H11A 0.9500 . ?
C11A C12A 1.3900 . ?
C12A H12A 0.9500 . ?
C12A C4A 1.3900 . ?
C4A C5A 1.53(2) . ?
C5A H5A 0.9500 . ?
C5A C6A 1.27(3) . ?
C6A H6A 0.9500 . ?
C6A C7A 1.54(2) . ?
C8A C7A 1.3900 . ?
C8A C16A 1.3900 . ?
C7A C13A 1.3900 . ?
C13A H13A 0.9500 . ?
C13A C14A 1.3900 . ?
C14A H14A 0.9500 . ?
C14A C15A 1.3900 . ?
C15A H15A 0.9500 . ?
C15A C16A 1.3900 . ?
C16A H16A 0.9500 . ?
C17A C18A 1.394(3) . ?
C17A C23A 1.387(3) . ?
C18A C19A 1.462(3) . ?
C18A C26A 1.413(4) . ?
C19A H19A 0.9500 . ?
C19A C20A 1.344(3) . ?
C20A H20A 0.9500 . ?
C20A C21A 1.462(3) . ?
C21A C22A 1.393(3) . ?
C21A C27A 1.413(4) . ?
C22A C30A 1.389(3) . ?
C23A H23A 0.9500 . ?
C23A C24A 1.393(4) . ?
C24A H24A 0.9500 . ?
C24A C25A 1.386(5) . ?
C25A H25A 0.9500 . ?
C25A C26A 1.382(4) . ?
C26A H26A 0.9500 . ?
C27A H27A 0.9500 . ?
C27A C28A 1.376(5) . ?
C28A H28A 0.9500 . ?
C28A C29A 1.383(4) . ?
C29A H29A 0.9500 . ?
C29A C30A 1.391(4) . ?
C30A H30A 0.9500 . ?
Fe1B Cl1B 2.253(9) . ?
Fe1B Cl2B 2.192(10) . ?
Fe1B N1B 2.134(7) . ?
Fe1B N3B 2.126(19) . ?
N2 N1 1.382(2) . ?
N2 C8 1.447(3) . ?
N2 C3 1.444(3) . ?
N4B N3B 1.29(2) . ?
N4B C17B 1.46(2) . ?
N4B C22B 1.45(2) . ?
N1B N2B 1.382(2) . ?
N1B C1B 1.292(3) . ?
N3B C2B 1.33(3) . ?
N3 N4 1.386(2) . ?
N3 C2 1.289(3) . ?
N1 C1 1.292(3) . ?
N4 C17 1.445(3) . ?
N4 C22 1.440(3) . ?
N2B C3B 1.444(3) . ?
N2B C8B 1.447(3) . ?
C8 C7 1.397(4) . ?
C8 C16 1.379(3) . ?
C17B C23B 1.3900 . ?
C17B C18B 1.3900 . ?
C23B H23B 0.9500 . ?
C23B C24B 1.3900 . ?
C24B H24B 0.9500 . ?
C24B C25B 1.3900 . ?
C25B H25B 0.9500 . ?
C25B C26B 1.3900 . ?
C26B H26B 0.9500 . ?
C26B C18B 1.3900 . ?
C18B C19B 1.39(2) . ?
C31 H31 0.9500 . ?
C31 C32 1.393(4) . ?
C31 C36 1.374(4) . ?
C32 H32 0.9500 . ?
C32 C33 1.367(5) . ?
C33 H33 0.9500 . ?
C33 C34 1.384(4) . ?
C34 H34 0.9500 . ?
C34 C35 1.382(3) . ?
C35 H35 0.9500 . ?
C35 C36 1.366(3) . ?
C36 H36 0.9500 . ?
C9 H9 0.9500 . ?
C9 C10 1.389(4) . ?
C9 C3 1.384(4) . ?
C10 H10 0.9500 . ?
C10 C11 1.373(5) . ?
C13B H13B 0.9500 . ?
C13B C7B 1.418(4) . ?
C13B C14B 1.379(4) . ?
C11 H11 0.9500 . ?
C11 C12 1.382(4) . ?
C22B C21B 1.3900 . ?
C22B C30B 1.3900 . ?
C21B C27B 1.3900 . ?
C21B C20B 1.360(19) . ?
C27B H27B 0.9500 . ?
C27B C28B 1.3900 . ?
C28B H28B 0.9500 . ?
C28B C29B 1.3900 . ?
C29B H29B 0.9500 . ?
C29B C30B 1.3900 . ?
C30B H30B 0.9500 . ?
C12 H12 0.9500 . ?
C12 C4 1.407(3) . ?
C13 H13 0.9500 . ?
C13 C7 1.418(4) . ?
C13 C14 1.379(4) . ?
C6 H6 0.9500 . ?
C6 C5 1.337(4) . ?
C6 C7 1.458(4) . ?
C1 H1 0.9500 . ?
C1 C2 1.458(3) . ?
C15B H15B 0.9500 . ?
C15B C14B 1.388(5) . ?
C15B C16B 1.388(3) . ?
C2 H2 0.9500 . ?
C19B H19B 0.9500 . ?
C19B C20B 1.43(2) . ?
C1B H1B 0.9500 . ?
C1B C2B 1.469(15) . ?
C3B C9B 1.384(4) . ?
C3B C4B 1.393(3) . ?
C5B H5B 0.9500 . ?
C5B C4B 1.464(3) . ?
C5B C6B 1.337(4) . ?
C3 C4 1.393(3) . ?
C7B C6B 1.458(4) . ?
C7B C8B 1.397(4) . ?
C5 H5 0.9500 . ?
C5 C4 1.464(3) . ?
C9B H9B 0.9500 . ?
C9B C10B 1.389(4) . ?
C11B H11B 0.9500 . ?
C11B C10B 1.373(5) . ?
C11B C12B 1.382(4) . ?
C14 H14 0.9500 . ?
C14 C15 1.388(5) . ?
C15 H15 0.9500 . ?
C15 C16 1.388(3) . ?
C2B H2B 0.9500 . ?
C16 H16 0.9500 . ?
C4B C12B 1.407(3) . ?
C17 C18 1.394(3) . ?
C17 C23 1.387(3) . ?
C6B H6B 0.9500 . ?
C18 C19 1.462(3) . ?
C18 C26 1.413(4) . ?
C8B C16B 1.379(3) . ?
C19 H19 0.9500 . ?
C19 C20 1.344(3) . ?
C10B H10B 0.9500 . ?
C20 H20 0.9500 . ?
C20 C21 1.462(3) . ?
C12B H12B 0.9500 . ?
C21 C22 1.393(3) . ?
C21 C27 1.413(4) . ?
C14B H14B 0.9500 . ?
C22 C30 1.389(3) . ?
C16B H16B 0.9500 . ?
C23 H23 0.9500 . ?
C23 C24 1.393(4) . ?
C24 H24 0.9500 . ?
C24 C25 1.386(5) . ?
C20B H20B 0.9500 . ?
C25 H25 0.9500 . ?
C25 C26 1.382(4) . ?
C26 H26 0.9500 . ?
C27 H27 0.9500 . ?
C27 C28 1.376(5) . ?
C28 H28 0.9500 . ?
C28 C29 1.383(4) . ?
C29 H29 0.9500 . ?
C29 C30 1.391(4) . ?
C30 H30 0.9500 . ?

loop_
_geom_torsion_atom_site_label_1
_geom_torsion_atom_site_label_2
_geom_torsion_atom_site_label_3
_geom_torsion_atom_site_label_4
_geom_torsion
_geom_torsion_site_symmetry_1
_geom_torsion_site_symmetry_2
_geom_torsion_site_symmetry_3
_geom_torsion_site_symmetry_4
_geom_torsion_publ_flag
Fe1 N3 N4 C17 163.94(15) . . . . ?
Fe1 N3 N4 C22 30.4(2) . . . . ?
Fe1 N3 C2 C1 -9.0(3) . . . . ?
Fe1 N1 C1 C2 2.2(3) . . . . ?
Fe1A N1A N2A C3A -19(2) . . . . ?
Fe1A N1A N2A C8A -166.6(12) . . . . ?
Fe1A N1A C1A C2A 11(2) . . . . ?
Fe1A N3A N4A C17A 176.3(2) . . . . ?
Fe1A N3A N4A C22A 42.8(3) . . . . ?
Fe1A N3A C2A C1A 7.3(10) . . . . ?
N1A N2A C3A C9A 90.5(15) . . . . ?
N1A N2A C3A C4A -85.4(14) . . . . ?
N1A N2A C8A C7A 73.6(17) . . . . ?
N1A N2A C8A C16A -101.8(14) . . . . ?
N1A C1A C2A N3A -13(2) . . . . ?
N2A N1A C1A C2A -174.9(14) . . . . ?
N2A C3A C9A C10A -175.9(13) . . . . ?
N2A C3A C4A C12A 176.1(13) . . . . ?
N2A C3A C4A C5A -6.2(15) . . . . ?
N2A C8A C7A C6A 17.8(15) . . . . ?
N2A C8A C7A C13A -175.1(14) . . . . ?
N2A C8A C16A C15A 175.7(12) . . . . ?
N3A N4A C17A C18A -62.2(2) . . . . ?
N3A N4A C17A C23A 117.5(2) . . . . ?
N3A N4A C22A C21A 68.4(2) . . . . ?
N3A N4A C22A C30A -113.9(2) . . . . ?
N4A N3A C2A C1A -155.0(10) . . . . ?
N4A C17A C18A C19A -7.6(3) . . . . ?
N4A C17A C18A C26A 174.25(18) . . . . ?
N4A C17A C23A C24A -178.06(19) . . . . ?
N4A C22A C30A C29A -178.5(2) . . . . ?
C1A N1A N2A C3A 167.9(17) . . . . ?
C1A N1A N2A C8A 20(2) . . . . ?
C2A N3A N4A C17A -24.9(3) . . . . ?
C2A N3A N4A C22A -158.4(2) . . . . ?
C3A N2A C8A C7A -74.6(15) . . . . ?
C3A N2A C8A C16A 110.0(12) . . . . ?
C3A C9A C10A C11A 0.0 . . . . ?
C3A C4A C5A C6A -24(3) . . . . ?
C9A C3A C4A C12A 0.0 . . . . ?
C9A C3A C4A C5A 177.7(14) . . . . ?
C9A C10A C11A C12A 0.0 . . . . ?
C10A C11A C12A C4A 0.0 . . . . ?
C11A C12A C4A C3A 0.0 . . . . ?
C11A C12A C4A C5A -177.9(13) . . . . ?
C12A C4A C5A C6A 153.8(18) . . . . ?
C4A C3A C9A C10A 0.0 . . . . ?
C4A C5A C6A C7A -6(4) . . . . ?
C5A C6A C7A C8A 25(3) . . . . ?
C5A C6A C7A C13A -142(2) . . . . ?
C6A C7A C13A C14A 165.5(15) . . . . ?
C8A N2A C3A C9A -120.7(13) . . . . ?
C8A N2A C3A C4A 63.4(15) . . . . ?
C8A C7A C13A C14A 0.0 . . . . ?
C7A C8A C16A C15A 0.0 . . . . ?
C7A C13A C14A C15A 0.0 . . . . ?
C13A C14A C15A C16A 0.0 . . . . ?
C14A C15A C16A C8A 0.0 . . . . ?
C16A C8A C7A C6A -167.1(13) . . . . ?
C16A C8A C7A C13A 0.0 . . . . ?
C17A N4A C22A C21A -67.0(2) . . . . ?
C17A N4A C22A C30A 110.6(2) . . . . ?
C17A C18A C19A C20A -33.1(3) . . . . ?
C17A C18A C26A C25A 5.0(3) . . . . ?
C17A C23A C24A C25A 2.8(3) . . . . ?
C18A C17A C23A C24A 1.6(3) . . . . ?
C18A C19A C20A C21A 0.8(4) . . . . ?
C19A C18A C26A C25A -173.2(2) . . . . ?
C19A C20A C21A C22A 35.5(3) . . . . ?
C19A C20A C21A C27A -143.0(2) . . . . ?
C20A C21A C22A N4A 0.8(3) . . . . ?
C20A C21A C22A C30A -176.7(2) . . . . ?
C20A C21A C27A C28A 176.4(2) . . . . ?
C21A C22A C30A C29A -0.9(3) . . . . ?
C21A C27A C28A C29A 1.8(4) . . . . ?
C22A N4A C17A C18A 71.5(2) . . . . ?
C22A N4A C17A C23A -108.8(2) . . . . ?
C22A C21A C27A C28A -2.2(3) . . . . ?
C23A C17A C18A C19A 172.7(2) . . . . ?
C23A C17A C18A C26A -5.4(3) . . . . ?
C23A C24A C25A C26A -3.1(4) . . . . ?
C24A C25A C26A C18A -0.9(3) . . . . ?
C26A C18A C19A C20A 145.0(2) . . . . ?
C27A C21A C22A N4A 179.33(18) . . . . ?
C27A C21A C22A C30A 1.8(3) . . . . ?
C27A C28A C29A C30A -0.9(4) . . . . ?
C28A C29A C30A C22A 0.4(4) . . . . ?
Fe1B N1B N2B C3B 43.8(3) . . . . ?
Fe1B N1B N2B C8B -178.6(2) . . . . ?
Fe1B N1B C1B C2B 14.4(10) . . . . ?
Fe1B N3B C2B C1B -9(2) . . . . ?
N2 N1 C1 C2 -174.9(2) . . . . ?
N2 C8 C7 C13 176.04(18) . . . . ?
N2 C8 C7 C6 -3.4(3) . . . . ?
N2 C8 C16 C15 -177.02(19) . . . . ?
N2 C3 C4 C12 -174.35(18) . . . . ?
N2 C3 C4 C5 9.1(3) . . . . ?
N4B N3B C2B C1B 177.7(16) . . . . ?
N4B C17B C23B C24B 170.1(17) . . . . ?
N4B C17B C18B C26B -169.7(18) . . . . ?
N4B C17B C18B C19B 9.9(19) . . . . ?
N4B C22B C21B C27B 176.0(17) . . . . ?
N4B C22B C21B C20B -11(2) . . . . ?
N4B C22B C30B C29B -176.1(17) . . . . ?
N1B N2B C3B C9B -111.8(2) . . . . ?
N1B N2B C3B C4B 67.5(3) . . . . ?
N1B N2B C8B C7B -70.4(2) . . . . ?
N1B N2B C8B C16B 105.7(2) . . . . ?
N1B C1B C2B N3B -4(2) . . . . ?
N3B N4B C17B C23B -89(2) . . . . ?
N3B N4B C17B C18B 81(2) . . . . ?
N3B N4B C22B C21B -84(2) . . . . ?
N3B N4B C22B C30B 91.6(19) . . . . ?
N3 N4 C17 C18 -62.2(2) . . . . ?
N3 N4 C17 C23 117.5(2) . . . . ?
N3 N4 C22 C21 68.4(2) . . . . ?
N3 N4 C22 C30 -113.9(2) . . . . ?
N1 N2 C8 C7 -70.4(2) . . . . ?
N1 N2 C8 C16 105.7(2) . . . . ?
N1 N2 C3 C9 -111.8(2) . . . . ?
N1 N2 C3 C4 67.5(3) . . . . ?
N1 C1 C2 N3 4.8(4) . . . . ?
N4 N3 C2 C1 178.6(2) . . . . ?
N4 C17 C18 C19 -7.6(3) . . . . ?
N4 C17 C18 C26 174.25(18) . . . . ?
N4 C17 C23 C24 -178.06(19) . . . . ?
N4 C22 C30 C29 -178.5(2) . . . . ?
N2B N1B C1B C2B -150.7(10) . . . . ?
N2B C3B C9B C10B 177.5(2) . . . . ?
N2B C3B C4B C5B 9.1(3) . . . . ?
N2B C3B C4B C12B -174.35(18) . . . . ?
N2B C8B C16B C15B -177.02(19) . . . . ?
C8 N2 N1 Fe1 168.21(16) . . . . ?
C8 N2 N1 C1 -15.1(3) . . . . ?
C8 N2 C3 C9 109.8(2) . . . . ?
C8 N2 C3 C4 -70.9(3) . . . . ?
C17B N4B N3B Fe1B -158.8(15) . . . . ?
C17B N4B N3B C2B 14(3) . . . . ?
C17B N4B C22B C21B 68.4(18) . . . . ?
C17B N4B C22B C30B -115.6(15) . . . . ?
C17B C23B C24B C25B 0.0 . . . . ?
C17B C18B C19B C20B 35(2) . . . . ?
C23B C17B C18B C26B 0.0 . . . . ?
C23B C17B C18B C19B 179.7(17) . . . . ?
C23B C24B C25B C26B 0.0 . . . . ?
C24B C25B C26B C18B 0.0 . . . . ?
C25B C26B C18B C17B 0.0 . . . . ?
C25B C26B C18B C19B -179.7(17) . . . . ?
C26B C18B C19B C20B -145.2(17) . . . . ?
C18B C17B C23B C24B 0.0 . . . . ?
C18B C19B C20B C21B -11(3) . . . . ?
C31 C32 C33 C34 -0.1(4) . . . . ?
C32 C31 C36 C35 -0.7(4) . . . . ?
C32 C33 C34 C35 -0.6(4) . . . . ?
C33 C34 C35 C36 0.6(3) . . . . ?
C34 C35 C36 C31 0.0(4) . . . . ?
C36 C31 C32 C33 0.7(5) . . . . ?
C9 C10 C11 C12 2.4(4) . . . . ?
C9 C3 C4 C12 4.9(3) . . . . ?
C9 C3 C4 C5 -171.6(2) . . . . ?
C10 C9 C3 N2 177.5(2) . . . . ?
C10 C9 C3 C4 -1.7(3) . . . . ?
C10 C11 C12 C4 0.9(4) . . . . ?
C13B C7B C6B C5B 150.2(2) . . . . ?
C13B C7B C8B N2B 176.04(18) . . . . ?
C13B C7B C8B C16B 0.1(3) . . . . ?
C11 C12 C4 C3 -4.4(3) . . . . ?
C11 C12 C4 C5 172.2(2) . . . . ?
C22B N4B N3B Fe1B -10(3) . . . . ?
C22B N4B N3B C2B 162.6(19) . . . . ?
C22B N4B C17B C23B 119.9(15) . . . . ?
C22B N4B C17B C18B -70.1(18) . . . . ?
C22B C21B C27B C28B 0.0 . . . . ?
C22B C21B C20B C19B -22(2) . . . . ?
C21B C22B C30B C29B 0.0 . . . . ?
C21B C27B C28B C29B 0.0 . . . . ?
C27B C21B C20B C19B 151.4(16) . . . . ?
C27B C28B C29B C30B 0.0 . . . . ?
C28B C29B C30B C22B 0.0 . . . . ?
C30B C22B C21B C27B 0.0 . . . . ?
C30B C22B C21B C20B 172.9(16) . . . . ?
C13 C14 C15 C16 -0.4(3) . . . . ?
C6 C5 C4 C12 -145.5(3) . . . . ?
C6 C5 C4 C3 31.0(4) . . . . ?
C2 N3 N4 C17 -24.9(3) . . . . ?
C2 N3 N4 C22 -158.4(2) . . . . ?
C1B N1B N2B C3B -152.7(2) . . . . ?
C1B N1B N2B C8B -15.1(3) . . . . ?
C3B N2B C8B C7B 66.4(3) . . . . ?
C3B N2B C8B C16B -117.5(2) . . . . ?
C3B C9B C10B C11B -2.0(4) . . . . ?
C3B C4B C12B C11B -4.4(3) . . . . ?
C5B C4B C12B C11B 172.2(2) . . . . ?
C3 N2 N1 Fe1 30.6(3) . . . . ?
C3 N2 N1 C1 -152.7(2) . . . . ?
C3 N2 C8 C7 66.4(3) . . . . ?
C3 N2 C8 C16 -117.5(2) . . . . ?
C3 C9 C10 C11 -2.0(4) . . . . ?
C7B C13B C14B C15B -0.6(3) . . . . ?
C7B C8B C16B C15B -1.1(3) . . . . ?
C5 C6 C7 C8 -30.4(4) . . . . ?
C5 C6 C7 C13 150.2(2) . . . . ?
C9B C3B C4B C5B -171.6(2) . . . . ?
C9B C3B C4B C12B 4.9(3) . . . . ?
C7 C8 C16 C15 -1.1(3) . . . . ?
C7 C13 C14 C15 -0.6(3) . . . . ?
C7 C6 C5 C4 -2.9(4) . . . . ?
C14 C13 C7 C8 0.7(3) . . . . ?
C14 C13 C7 C6 -179.8(2) . . . . ?
C14 C15 C16 C8 1.2(3) . . . . ?
C16 C8 C7 C13 0.1(3) . . . . ?
C16 C8 C7 C6 -179.4(2) . . . . ?
C4B C3B C9B C10B -1.7(3) . . . . ?
C4B C5B C6B C7B -2.9(4) . . . . ?
C17 N4 C22 C21 -67.0(2) . . . . ?
C17 N4 C22 C30 110.6(2) . . . . ?
C17 C18 C19 C20 -33.1(3) . . . . ?
C17 C18 C26 C25 5.0(3) . . . . ?
C17 C23 C24 C25 2.8(3) . . . . ?
C6B C5B C4B C3B 31.0(4) . . . . ?
C6B C5B C4B C12B -145.5(3) . . . . ?
C6B C7B C8B N2B -3.4(3) . . . . ?
C6B C7B C8B C16B -179.4(2) . . . . ?
C18 C17 C23 C24 1.6(3) . . . . ?
C18 C19 C20 C21 0.8(4) . . . . ?
C8B N2B C3B C9B 109.8(2) . . . . ?
C8B N2B C3B C4B -70.9(3) . . . . ?
C8B C7B C6B C5B -30.4(4) . . . . ?
C19 C18 C26 C25 -173.2(2) . . . . ?
C19 C20 C21 C22 35.5(3) . . . . ?
C19 C20 C21 C27 -143.0(2) . . . . ?
C10B C11B C12B C4B 0.9(4) . . . . ?
C20 C21 C22 N4 0.8(3) . . . . ?
C20 C21 C22 C30 -176.7(2) . . . . ?
C20 C21 C27 C28 176.4(2) . . . . ?
C12B C11B C10B C9B 2.4(4) . . . . ?
C21 C22 C30 C29 -0.9(3) . . . . ?
C21 C27 C28 C29 1.8(4) . . . . ?
C14B C13B C7B C6B -179.8(2) . . . . ?
C14B C13B C7B C8B 0.7(3) . . . . ?
C14B C15B C16B C8B 1.2(3) . . . . ?
C22 N4 C17 C18 71.5(2) . . . . ?
C22 N4 C17 C23 -108.8(2) . . . . ?
C22 C21 C27 C28 -2.2(3) . . . . ?
C16B C15B C14B C13B -0.4(3) . . . . ?
C23 C17 C18 C19 172.7(2) . . . . ?
C23 C17 C18 C26 -5.4(3) . . . . ?
C23 C24 C25 C26 -3.1(4) . . . . ?
C24 C25 C26 C18 -0.9(3) . . . . ?
C20B C21B C27B C28B -173.6(15) . . . . ?
C26 C18 C19 C20 145.0(2) . . . . ?
C27 C21 C22 N4 179.33(18) . . . . ?
C27 C21 C22 C30 1.8(3) . . . . ?
C27 C28 C29 C30 -0.9(4) . . . . ?
C28 C29 C30 C22 0.4(4) . . . . ?

loop_
_exptl_oxdiff_crystal_face_indexfrac_h
_exptl_oxdiff_crystal_face_indexfrac_k
_exptl_oxdiff_crystal_face_indexfrac_l
_exptl_oxdiff_crystal_face_x
_exptl_oxdiff_crystal_face_y
_exptl_oxdiff_crystal_face_z
-3.9846 -0.0006 -9.0076 0.0108 0.1171 -0.9709
3.9846 0.0006 9.0076 -0.0108 -0.1171 0.9709
4.0111 -6.9933 -4.0069 0.2790 0.9676 0.2153
-6.9906 -4.0031 6.9784 0.9806 -0.2320 -0.1831
-4.9842 -0.0013 -8.0095 0.0992 0.0326 -1.0039
3.0006 4.0016 -10.9861 -0.8379 0.1740 -0.4651
6.9906 4.0031 -6.9784 -0.9806 0.2320 0.1831
4.9860 -0.9982 8.0075 -0.0088 0.0574 1.0158
7.9956 1.0054 -7.9827 -0.7979 0.5863 0.2519
-7.9956 -1.0054 7.9827 0.7979 -0.5863 -0.2519
-6.9943 2.9947 -1.0071 0.1368 -0.5814 -0.7829
-7.0023 1.9935 7.9908 0.4646 -0.8066 -0.1901
8.0002 -0.9933 -8.9869 -0.6435 0.8012 0.2112
7.9974 0.0060 -7.9848 -0.7075 0.6762 0.2638
2.9866 6.9985 -2.9799 -0.8980 -0.3759 0.0155
-2.9959 4.9971 -7.9954 -0.4768 -0.3181 -0.8685
-4.9985 4.9951 -2.9992 -0.2208 -0.5922 -0.7408
-7.0059 3.9924 7.9950 0.2839 -0.9865 -0.2140
-6.0035 -0.0054 10.9886 0.6625 -0.6823 0.1249
-0.9905 -6.9976 3.9837 0.8003 0.4399 0.2441
